data_4508200
loop_
_publ_author_name
'Zhao, Junwei'
'Shi, Dongying'
'Chen, Lijuan'
'Ma, Pengtao'
'Wang, Jingping'
'Zhang, Jian'
'Niu, Jingyang'

_publ_section_title
;
 Tetrahedral Polyoxometalate Nanoclusters with Tetrameric Rare-Earth Cores
 and Germanotungstate Vertexes
;
_journal_issue 10
_journal_name_full 'Crystal Growth &amp; Design'
_journal_page_first 4368
_journal_paper_doi 10.1021/cg400746n
_journal_volume 13
_journal_year 2013
_chemical_formula_sum 'C28 H175 Cu7 Ge4 N28 Na3 O192 W46 Y4'
_chemical_formula_weight 13593.81
_chemical_name_systematic
; 
 ? 
;
_space_group_IT_number 2
_symmetry_cell_setting triclinic
_symmetry_space_group_name_Hall '-P 1'
_symmetry_space_group_name_H-M 'P -1'
_atom_sites_solution_hydrogens geom
_atom_sites_solution_primary direct
_atom_sites_solution_secondary difmap
_audit_creation_method SHELXL-97
_cell_angle_alpha 93.355(2)
_cell_angle_beta 100.387(2)
_cell_angle_gamma 97.351(2)
_cell_formula_units_Z 2
_cell_length_a 21.675(2)
_cell_length_b 23.348(2)
_cell_length_c 24.687(2)
_cell_measurement_reflns_used 1542
_cell_measurement_temperature 296(2)
_cell_measurement_theta_max 18.30
_cell_measurement_theta_min 2.34
_cell_volume 12144.9(18)
_computing_cell_refinement 'Bruker SMART'
_computing_data_collection 'Bruker SMART'
_computing_data_reduction 'Bruker SAINT'
_computing_molecular_graphics 'Bruker SHELXTL'
_computing_publication_material 'Bruker SHELXTL'
_computing_structure_refinement 'SHELXL-97 (Sheldrick, 1997)'
_computing_structure_solution 'SHELXS-97 (Sheldrick, 1990)'
_diffrn_ambient_temperature 296(2)
_diffrn_detector_area_resol_mean none
_diffrn_measured_fraction_theta_full 0.990
_diffrn_measured_fraction_theta_max 0.990
_diffrn_measurement_device_type 'CCD area detector'
_diffrn_measurement_method 'phi and omega scans'
_diffrn_radiation_monochromator graphite
_diffrn_radiation_source 'fine-focus sealed tube'
_diffrn_radiation_type MoK\a
_diffrn_radiation_wavelength 0.71073
_diffrn_reflns_av_R_equivalents 0.0918
_diffrn_reflns_av_sigmaI/netI 0.2236
_diffrn_reflns_limit_h_max 25
_diffrn_reflns_limit_h_min -25
_diffrn_reflns_limit_k_max 27
_diffrn_reflns_limit_k_min -27
_diffrn_reflns_limit_l_max 20
_diffrn_reflns_limit_l_min -29
_diffrn_reflns_number 61678
_diffrn_reflns_theta_full 25.00
_diffrn_reflns_theta_max 25.00
_diffrn_reflns_theta_min 1.93
_diffrn_standards_decay_% none
_diffrn_standards_interval_count none
_diffrn_standards_interval_time none
_diffrn_standards_number none
_exptl_absorpt_coefficient_mu 23.815
_exptl_absorpt_correction_T_max 0.1353
_exptl_absorpt_correction_T_min 0.0377
_exptl_absorpt_correction_type multi-scan
_exptl_absorpt_process_details SADABS
_exptl_crystal_colour purple
_exptl_crystal_density_diffrn 3.717
_exptl_crystal_density_method 'not measured'
_exptl_crystal_description prism
_exptl_crystal_F_000 11998
_exptl_crystal_size_max 0.40
_exptl_crystal_size_mid 0.36
_exptl_crystal_size_min 0.14
_refine_diff_density_max 6.977
_refine_diff_density_min -4.400
_refine_diff_density_rms 0.528
_refine_ls_extinction_method none
_refine_ls_goodness_of_fit_ref 1.006
_refine_ls_hydrogen_treatment constr
_refine_ls_matrix_type full
_refine_ls_number_parameters 2474
_refine_ls_number_reflns 42392
_refine_ls_number_restraints 521
_refine_ls_restrained_S_all 1.003
_refine_ls_R_factor_all 0.1602
_refine_ls_R_factor_gt 0.0788
_refine_ls_shift/su_max 0.004
_refine_ls_shift/su_mean 0.000
_refine_ls_structure_factor_coef Fsqd
_refine_ls_weighting_details 'calc w=1/[\s^2^(Fo^2^)+(0.0278P)^2^+0.0000P] where P=(Fo^2^+2Fc^2^)/3'
_refine_ls_weighting_scheme calc
_refine_ls_wR_factor_gt 0.1306
_refine_ls_wR_factor_ref 0.1397
_reflns_number_gt 19609
_reflns_number_total 42392
_reflns_threshold_expression >2sigma(I)
_cod_data_source_file cg400746n_si_002.cif
_cod_data_source_block 2
_cod_depositor_comments
;
The following automatic conversions were performed:

'_symmetry_cell_setting' value 'Triclinic' changed to 'triclinic'
according to /home/saulius/struct/CIF-dictionaries/cif_core.dic
dictionary named 'cif_core.dic' version 2.4.2 from 2011-04-26.

Automatic conversion script
Id: cif_fix_values 1891 2012-01-12 08:04:46Z andrius 
;
_cod_original_cell_volume 12145(2)
_cod_original_sg_symbol_H-M P-1
_cod_database_code 4508200

loop_
_symmetry_equiv_pos_as_xyz
'x, y, z'
'-x, -y, -z'

loop_
_atom_site_label
_atom_site_type_symbol
_atom_site_fract_x
_atom_site_fract_y
_atom_site_fract_z
_atom_site_U_iso_or_equiv
_atom_site_adp_type
_atom_site_occupancy
_atom_site_symmetry_multiplicity
_atom_site_calc_flag
_atom_site_refinement_flags
Y1 Y 0.39763(13) 0.23047(11) 0.75195(14) 0.0284(9) Uani 1 1 d .
Y2 Y 0.20516(13) 0.21113(11) 0.56410(14) 0.0312(9) Uani 1 1 d D
Y3 Y 0.34638(12) 0.43422(11) 0.65301(14) 0.0269(9) Uani 1 1 d .
Y4 Y 0.12655(14) 0.25642(11) 0.79952(15) 0.0361(9) Uani 1 1 d U
W1 W 0.24917(6) -0.03915(5) 0.69387(7) 0.0455(5) Uani 1 1 d .
W2 W 0.40800(8) -0.04295(6) 0.65765(8) 0.0667(6) Uani 1 1 d .
W3 W 0.37621(6) -0.09417(5) 0.79107(7) 0.0468(5) Uani 1 1 d .
W4 W 0.49896(6) -0.00184(5) 0.86365(7) 0.0403(5) Uani 1 1 d .
W5 W 0.35341(6) -0.00078(5) 0.89232(7) 0.0403(4) Uani 1 1 d .
W6 W 0.23065(6) 0.05633(5) 0.79423(7) 0.0395(4) Uani 1 1 d .
W7 W 0.26442(6) 0.10375(5) 0.67443(6) 0.0345(4) Uani 1 1 d .
W8 W 0.42121(7) 0.10184(6) 0.64381(8) 0.0545(5) Uani 1 1 d .
W9 W 0.53198(7) 0.04662(6) 0.73055(8) 0.0625(6) Uani 1 1 d .
W10 W 0.51211(6) 0.15822(5) 0.84021(7) 0.0347(4) Uani 1 1 d .
W11 W 0.36945(6) 0.15783(5) 0.87387(6) 0.0331(4) Uani 1 1 d .
W12 W 0.38157(6) 0.28515(5) 0.60929(6) 0.0338(4) Uani 1 1 d .
W13 W 0.24592(5) 0.30420(4) 0.70717(6) 0.0243(4) Uani 1 1 d .
W14 W 0.19602(5) 0.37690(5) 0.53373(6) 0.0280(4) Uani 1 1 d U
W15 W 0.10266(6) 0.43421(5) 0.43040(6) 0.0294(4) Uani 1 1 d .
W16 W 0.03943(6) 0.36955(5) 0.52938(6) 0.0284(4) Uani 1 1 d .
W17 W 0.03122(5) 0.20928(5) 0.54097(6) 0.0274(4) Uani 1 1 d .
W18 W 0.25428(5) 0.28699(5) 0.43441(6) 0.0310(4) Uani 1 1 d .
W19 W 0.16495(6) 0.34416(5) 0.32864(6) 0.0316(4) Uani 1 1 d .
W20 W -0.00963(5) 0.33330(5) 0.32340(6) 0.0284(4) Uani 1 1 d .
W21 W -0.07326(5) 0.26946(5) 0.42413(6) 0.0285(4) Uani 1 1 d .
W22 W -0.01966(6) 0.18941(5) 0.33120(6) 0.0286(4) Uani 1 1 d .
W23 W 0.15280(6) 0.20078(5) 0.33498(6) 0.0313(4) Uani 1 1 d .
W24 W 0.08567(6) 0.13050(5) 0.44895(6) 0.0283(4) Uani 1 1 d .
W25 W 0.53652(6) 0.44139(6) 0.68685(7) 0.0437(4) Uani 1 1 d .
W26 W 0.44871(5) 0.40150(5) 0.79479(6) 0.0257(4) Uani 1 1 d .
W27 W 0.55302(5) 0.49467(5) 0.88906(6) 0.0297(4) Uani 1 1 d .
W28 W 0.64671(6) 0.53280(6) 0.78047(7) 0.0484(5) Uani 1 1 d .
W29 W 0.57266(6) 0.58054(6) 0.66458(7) 0.0505(5) Uani 1 1 d .
W30 W 0.39723(6) 0.58788(5) 0.63855(6) 0.0304(4) Uani 1 1 d .
W31 W 0.31647(5) 0.55724(4) 0.73797(6) 0.0261(4) Uani 1 1 d .
W32 W 0.39823(5) 0.50547(5) 0.86977(6) 0.0260(4) Uani 1 1 d .
W33 W 0.43296(6) 0.65951(5) 0.84199(6) 0.0308(4) Uani 1 1 d .
W34 W 0.51305(6) 0.69513(5) 0.74261(7) 0.0368(4) Uani 1 1 d .
W35 W 0.58884(6) 0.64913(5) 0.85951(7) 0.0366(4) Uani 1 1 d .
W36 W 0.14042(6) 0.17671(5) 0.93866(7) 0.0431(4) Uani 1 1 d .
W37 W 0.00432(7) 0.12478(5) 0.82853(7) 0.0473(5) Uani 1 1 d .
W38 W -0.09565(7) 0.12555(6) 0.92111(8) 0.0506(5) Uani 1 1 d U
W39 W -0.12126(7) 0.19880(6) 0.80832(7) 0.0500(5) Uani 1 1 d .
W40 W -0.00974(6) 0.33100(5) 0.79064(7) 0.0385(4) Uani 1 1 d .
W41 W 0.11293(6) 0.37826(5) 0.89118(6) 0.0321(4) Uani 1 1 d .
W42 W 0.14171(6) 0.29794(5) 1.01848(6) 0.0359(4) Uani 1 1 d .
W43 W 0.04306(7) 0.17986(6) 1.03287(7) 0.0443(5) Uani 1 1 d .
W44 W -0.09465(7) 0.26164(6) 1.00820(7) 0.0438(4) Uani 1 1 d .
W45 W -0.11851(6) 0.33445(6) 0.89451(7) 0.0448(5) Uani 1 1 d U
W46 W 0.00599(6) 0.38033(5) 0.99594(7) 0.0358(4) Uani 1 1 d .
Ge1 Ge 0.38608(14) 0.05692(12) 0.76871(16) 0.0293(10) Uani 1 1 d .
Ge2 Ge 0.09136(13) 0.27791(11) 0.43479(14) 0.0221(9) Uani 1 1 d .
Ge3 Ge 0.47810(13) 0.54688(12) 0.76297(15) 0.0244(9) Uani 1 1 d .
Ge4 Ge 0.01085(14) 0.25563(12) 0.91046(15) 0.0290(9) Uani 1 1 d .
Cu1 Cu 0.12354(17) 0.50994(15) 0.62505(19) 0.0425(13) Uani 1 1 d .
Cu3 Cu 0.18348(18) 0.54011(16) 0.9538(2) 0.0463(13) Uani 1 1 d .
Cu4 Cu 0.42817(18) 0.35371(15) 0.94948(19) 0.0427(13) Uani 1 1 d .
Cu6 Cu 0.5326(2) 0.85511(17) 0.9382(2) 0.0686(17) Uani 1 1 d .
Cu7 Cu 0.1369(2) 0.2744(2) 0.1750(2) 0.0641(15) Uani 1 1 d .
O1 O 0.1973(8) -0.1000(7) 0.6614(9) 0.036(5) Uani 1 1 d U
O2 O 0.2002(9) -0.0146(8) 0.7497(10) 0.049(7) Uani 1 1 d .
O3 O 0.3005(9) -0.0769(8) 0.7527(9) 0.042(6) Uiso 1 1 d .
O4 O 0.2223(8) 0.0213(7) 0.6518(9) 0.033(5) Uani 1 1 d U
O5 O 0.3046(9) 0.0463(7) 0.7451(11) 0.061(9) Uani 1 1 d .
O6 O 0.3172(9) -0.0427(7) 0.6592(9) 0.046(6) Uani 1 1 d U
O7 O 0.4085(11) -0.1026(10) 0.6098(12) 0.080(8) Uiso 1 1 d .
O8 O 0.4977(8) -0.0266(7) 0.7111(9) 0.040 Uiso 1 1 d .
O9 O 0.4241(9) 0.0439(8) 0.7144(9) 0.040(6) Uani 1 1 d .
O10 O 0.3903(8) 0.0188(7) 0.6225(9) 0.040 Uiso 1 1 d .
O11 O 0.4108(9) -0.0795(8) 0.7283(10) 0.048(6) Uiso 1 1 d .
O12 O 0.3654(10) -0.1680(7) 0.7864(10) 0.059(8) Uani 1 1 d .
O13 O 0.3432(9) -0.0786(7) 0.8602(9) 0.041(6) Uani 1 1 d U
O14 O 0.3975(8) 0.0023(7) 0.8128(9) 0.036(5) Uani 1 1 d U
O15 O 0.4612(9) -0.0810(7) 0.8354(9) 0.043(7) Uani 1 1 d .
O16 O 0.5677(9) -0.0170(8) 0.9050(10) 0.057(8) Uani 1 1 d .
O17 O 0.5078(8) 0.0746(7) 0.8633(8) 0.031(5) Uani 1 1 d U
O18 O 0.5214(8) 0.0031(7) 0.7948(9) 0.041(6) Uani 1 1 d U
O19 O 0.4426(9) -0.0084(7) 0.9158(9) 0.040(7) Uani 1 1 d .
O20 O 0.3297(8) -0.0122(8) 0.9510(9) 0.038(6) Uani 1 1 d U
O21 O 0.3743(8) 0.0778(6) 0.8986(8) 0.031(6) Uani 1 1 d .
O22 O 0.2784(9) 0.0107(8) 0.8452(10) 0.058(9) Uani 1 1 d .
O23 O 0.1670(9) 0.0614(8) 0.8210(10) 0.055(7) Uani 1 1 d .
O24 O 0.2877(8) 0.1206(7) 0.8320(9) 0.033(5) Uiso 1 1 d .
O25 O 0.2095(9) 0.0949(7) 0.7281(9) 0.042(7) Uani 1 1 d .
O26 O 0.3134(8) 0.1654(7) 0.7128(9) 0.037(6) Uani 1 1 d .
O27 O 0.3262(9) 0.0853(7) 0.6414(9) 0.038(6) Uani 1 1 d U
O28 O 0.4261(10) 0.1288(9) 0.5787(10) 0.063(7) Uani 1 1 d U
O29 O 0.4293(9) 0.1643(7) 0.6926(9) 0.042(6) Uani 1 1 d U
O30 O 0.5043(6) 0.1178(6) 0.6960(7) 0.010 Uiso 1 1 d .
O31 O 0.6116(10) 0.0503(10) 0.7300(12) 0.079(8) Uani 1 1 d U
O32 O 0.5330(8) 0.1172(8) 0.7809(9) 0.038(6) Uani 1 1 d U
O33 O 0.5846(8) 0.1824(8) 0.8761(9) 0.051(8) Uani 1 1 d .
O34 O 0.4946(9) 0.2221(7) 0.8072(10) 0.053(8) Uani 1 1 d .
O35 O 0.4097(8) 0.1246(7) 0.7994(9) 0.036(7) Uani 1 1 d .
O36 O 0.4638(10) 0.1740(7) 0.8936(10) 0.063(10) Uani 1 1 d .
O37 O 0.3518(8) 0.1865(8) 0.9318(9) 0.037(6) Uani 1 1 d .
O38 O 0.3676(8) 0.2200(7) 0.8339(9) 0.036(5) Uani 1 1 d U
O39 O 0.3143(8) 0.2811(7) 0.7454(9) 0.033(6) Uani 1 1 d .
O40 O 0.4159(8) 0.2800(7) 0.6801(9) 0.034(6) Uani 1 1 d .
O41 O 0.4350(11) 0.2723(8) 0.5689(10) 0.060(8) Uani 1 1 d .
O42 O 0.3642(8) 0.3564(7) 0.5992(8) 0.028(5) Uani 1 1 d U
O43 O 0.3112(7) 0.2330(8) 0.5903(9) 0.035(6) Uani 1 1 d .
O44 O 0.1883(9) 0.3120(7) 0.7467(9) 0.041(6) Uani 1 1 d U
O45 O 0.2679(8) 0.3717(7) 0.6788(9) 0.038(6) Uani 1 1 d U
O46 O 0.2140(8) 0.2480(7) 0.6553(8) 0.029(5) Uani 1 1 d U
O47 O 0.1529(7) 0.1328(7) 0.5030(8) 0.020(5) Uani 1 1 d .
O48 O 0.1017(8) 0.2013(6) 0.5849(8) 0.028(6) Uani 1 1 d .
O49 O 0.2316(7) 0.2395(7) 0.4850(8) 0.027(5) Uani 1 1 d U
O50 O 0.2169(8) 0.1318(7) 0.6224(9) 0.038(6) Uani 1 1 d U
O51 O 0.1957(8) 0.3084(6) 0.5582(9) 0.041(7) Uani 1 1 d .
O52 O 0.2605(8) 0.4218(7) 0.5787(9) 0.041(7) Uani 1 1 d .
O53 O 0.1246(8) 0.3962(6) 0.5661(8) 0.025(5) Uani 1 1 d U
O54 O 0.2339(8) 0.3522(8) 0.4781(9) 0.038(5) Uani 1 1 d U
O55 O 0.1070(8) 0.3455(6) 0.4713(8) 0.026(5) Uani 1 1 d U
O56 O 0.1733(8) 0.4441(7) 0.4873(9) 0.033(5) Uani 1 1 d U
O57 O 0.0995(8) 0.5034(7) 0.4117(8) 0.027(5) Uani 1 1 d U
O58 O 0.0316(7) 0.3929(6) 0.3787(9) 0.028(6) Uani 1 1 d .
O59 O 0.0483(9) 0.4358(7) 0.4814(9) 0.041(7) Uani 1 1 d .
O60 O -0.0005(9) 0.3989(7) 0.5749(10) 0.051(8) Uani 1 1 d .
O61 O -0.0277(7) 0.3358(6) 0.4690(8) 0.018(5) Uani 1 1 d .
O62 O 0.0420(7) 0.2933(6) 0.5496(8) 0.019(4) Uani 1 1 d U
O63 O -0.0203(8) 0.1889(7) 0.5819(8) 0.033(5) Uani 1 1 d U
O64 O -0.0375(8) 0.2254(7) 0.4735(9) 0.034(5) Uani 1 1 d U
O65 O 0.0925(7) 0.2227(6) 0.4754(8) 0.028(6) Uani 1 1 d .
O66 O 0.0262(8) 0.1345(7) 0.4983(9) 0.032(6) Uani 1 1 d .
O67 O 0.3342(9) 0.2958(9) 0.4511(10) 0.056(7) Uani 1 1 d U
O68 O 0.2376(8) 0.2247(7) 0.3732(9) 0.036(7) Uani 1 1 d .
O69 O 0.2436(8) 0.3374(7) 0.3642(8) 0.031(5) Uani 1 1 d U
O70 O 0.1498(7) 0.2792(7) 0.3942(8) 0.023(5) Uani 1 1 d .
O71 O 0.1850(8) 0.3839(8) 0.2757(9) 0.037(6) Uani 1 1 d U
O72 O 0.1637(9) 0.2680(8) 0.2931(10) 0.053(8) Uani 1 1 d .
O73 O 0.1469(7) 0.4014(6) 0.3825(8) 0.022(5) Uani 1 1 d U
O74 O 0.0714(7) 0.3303(6) 0.3080(8) 0.020(5) Uani 1 1 d U
O75 O -0.0431(9) 0.3757(8) 0.2747(10) 0.051(6) Uani 1 1 d U
O76 O -0.0369(7) 0.2575(7) 0.2912(8) 0.023(5) Uani 1 1 d .
O77 O -0.0781(8) 0.3230(7) 0.3624(8) 0.029(5) Uani 1 1 d U
O78 O 0.0172(7) 0.2702(7) 0.3905(9) 0.037(7) Uani 1 1 d .
O79 O -0.1480(8) 0.2704(7) 0.4376(9) 0.034(6) Uani 1 1 d .
O80 O -0.0861(8) 0.2074(7) 0.3655(9) 0.035(5) Uani 1 1 d U
O81 O -0.0620(8) 0.1356(7) 0.2844(9) 0.034(6) Uani 1 1 d .
O82 O 0.0124(8) 0.1496(8) 0.3896(9) 0.043(7) Uani 1 1 d .
O83 O 0.0630(7) 0.1971(6) 0.3127(8) 0.022(5) Uani 1 1 d U
O84 O 0.1664(8) 0.1498(9) 0.2877(9) 0.044(6) Uani 1 1 d .
O85 O 0.1332(7) 0.1567(7) 0.3951(8) 0.024(5) Uani 1 1 d .
O86 O 0.0655(8) 0.0589(7) 0.4286(9) 0.043(7) Uani 1 1 d .
O87 O 0.5565(10) 0.3834(9) 0.6535(11) 0.071(9) Uani 1 1 d .
O88 O 0.5418(8) 0.5308(7) 0.7334(8) 0.036(7) Uani 1 1 d .
O89 O 0.4593(8) 0.4443(8) 0.6581(8) 0.034(6) Uani 1 1 d .
O90 O 0.5292(9) 0.5030(8) 0.6419(10) 0.048(6) Uiso 1 1 d .
O91 O 0.6113(6) 0.4604(5) 0.7476(7) 0.006(3) Uiso 1 1 d .
O92 O 0.5169(8) 0.4124(7) 0.7553(8) 0.032(5) Uani 1 1 d U
O93 O 0.4378(7) 0.3259(6) 0.7969(8) 0.019(4) Uani 1 1 d U
O94 O 0.3966(8) 0.4267(7) 0.8487(8) 0.031(6) Uani 1 1 d .
O95 O 0.3927(8) 0.4116(6) 0.7368(8) 0.028(6) Uani 1 1 d .
O96 O 0.4724(9) 0.4992(7) 0.8151(8) 0.036(6) Uani 1 1 d .
O97 O 0.5209(8) 0.4201(7) 0.8645(9) 0.032(6) Uani 1 1 d .
O98 O 0.1853(8) 0.2420(7) 0.9944(9) 0.036(5) Uani 1 1 d U
O99 O 0.4767(7) 0.5022(7) 0.9186(8) 0.024(5) Uani 1 1 d U
O100 O 0.5669(8) 0.5778(7) 0.8917(8) 0.033(6) Uani 1 1 d .
O101 O 0.6088(9) 0.4961(8) 0.8388(9) 0.041(6) Uani 1 1 d U
O102 O 0.0220(9) 0.4445(8) 1.0338(10) 0.051(7) Uani 1 1 d .
O103 O 0.6287(8) 0.6048(7) 0.8161(9) 0.035(5) Uani 1 1 d U
O104 O 0.6388(7) 0.5889(7) 0.7232(8) 0.024(4) Uiso 1 1 d .
O105 O 0.6038(9) 0.6062(9) 0.6094(11) 0.068(9) Uani 1 1 d .
O106 O 0.5636(9) 0.6528(8) 0.7101(10) 0.055(9) Uani 1 1 d .
O107 O 0.4829(8) 0.5738(7) 0.6365(8) 0.032(6) Uani 1 1 d .
O108 O 0.4459(8) 0.6571(7) 0.6965(9) 0.040(7) Uani 1 1 d .
O109 O 0.3823(9) 0.6284(8) 0.5827(9) 0.054(6) Uani 1 1 d U
O110 O 0.3639(8) 0.5172(7) 0.6076(9) 0.043(7) Uani 1 1 d .
O111 O 0.4071(7) 0.5409(6) 0.7149(8) 0.021(5) Uani 1 1 d .
O112 O 0.3296(7) 0.6012(6) 0.6728(8) 0.021(5) Uani 1 1 d U
O113 O 0.2458(8) 0.5784(7) 0.7479(8) 0.025(5) Uani 1 1 d U
O114 O 0.3703(8) 0.6261(7) 0.7853(8) 0.029(5) Uani 1 1 d U
O115 O 0.2869(7) 0.4918(6) 0.6960(8) 0.019(5) Uani 1 1 d U
O116 O 0.3437(8) 0.5193(7) 0.8049(8) 0.029(5) Uani 1 1 d U
O117 O 0.3496(9) 0.4994(7) 0.9151(9) 0.042(7) Uani 1 1 d .
O118 O 0.4233(8) 0.5875(7) 0.8759(9) 0.036(5) Uani 1 1 d U
O119 O 0.3933(8) 0.7013(7) 0.8795(9) 0.032(6) Uani 1 1 d .
O120 O 0.5173(8) 0.6776(7) 0.8852(8) 0.029(5) Uiso 1 1 d .
O121 O 0.4980(7) 0.6182(7) 0.7948(8) 0.027(5) Uani 1 1 d U
O122 O 0.4637(9) 0.7158(7) 0.7909(9) 0.036(6) Uani 1 1 d .
O123 O 0.5256(9) 0.7612(7) 0.7184(10) 0.049(6) Uani 1 1 d U
O124 O 0.5844(9) 0.7065(7) 0.8060(10) 0.054(8) Uani 1 1 d .
O125 O 0.6495(8) 0.6829(7) 0.9087(9) 0.040(6) Uani 1 1 d U
O126 O 0.0116(10) 0.0615(9) 0.7970(11) 0.061(7) Uiso 1 1 d .
O127 O 0.0675(9) 0.1292(8) 0.8954(9) 0.040(6) Uani 1 1 d .
O128 O -0.0374(8) 0.1934(7) 0.8768(9) 0.032(5) Uani 1 1 d U
O129 O -0.0749(9) 0.1432(8) 0.7832(10) 0.046(6) Uani 1 1 d U
O130 O 0.0475(9) 0.1797(8) 0.7976(10) 0.046(6) Uani 1 1 d U
O131 O -0.0564(9) 0.0842(8) 0.8761(10) 0.053(7) Uani 1 1 d U
O132 O -0.1423(10) 0.0709(8) 0.9460(12) 0.075(9) Uani 1 1 d .
O133 O -0.1191(8) 0.1919(8) 0.9586(10) 0.046(6) Uani 1 1 d U
O134 O -0.0216(9) 0.1341(7) 0.9783(10) 0.046(7) Uani 1 1 d .
O135 O -0.1506(9) 0.1455(8) 0.8556(10) 0.046(6) Uani 1 1 d U
O136 O -0.1873(9) 0.1917(10) 0.7597(10) 0.063(8) Uani 1 1 d .
O137 O -0.1438(8) 0.2555(8) 0.8582(10) 0.045(6) Uani 1 1 d U
O138 O -0.0644(10) 0.2564(8) 0.7831(10) 0.061(9) Uani 1 1 d .
O139 O -0.0494(9) 0.3649(8) 0.7380(10) 0.053(8) Uani 1 1 d .
O140 O 0.0486(8) 0.3945(7) 0.8310(9) 0.038(6) Uani 1 1 d U
O141 O 0.0452(8) 0.2960(7) 0.8633(8) 0.032(6) Uani 1 1 d .
O142 O 0.0440(9) 0.3018(7) 0.7567(9) 0.040(7) Uani 1 1 d .
O143 O -0.0618(9) 0.3502(8) 0.8441(9) 0.044(5) Uani 1 1 d U
O144 O 0.1548(8) 0.4470(7) 0.9097(10) 0.040(7) Uani 1 1 d .
O145 O 0.1570(9) 0.3461(7) 0.8507(9) 0.038(6) Uani 1 1 d .
O146 O 0.0475(9) 0.3956(7) 0.9393(9) 0.042(7) Uani 1 1 d .
O147 O 0.1472(8) 0.3388(8) 0.9588(9) 0.039(6) Uani 1 1 d U
O148 O 0.1993(9) 0.3389(9) 1.0659(10) 0.060(9) Uani 1 1 d .
O149 O 0.0721(9) 0.3373(8) 1.0278(9) 0.041(6) Uani 1 1 d U
O150 O 0.0667(8) 0.2331(6) 0.9625(8) 0.027(6) Uani 1 1 d .
O151 O 0.1033(9) 0.2439(7) 1.0660(9) 0.042(6) Uani 1 1 d .
O152 O 0.0399(11) 0.1467(10) 1.0923(11) 0.069(8) Uani 1 1 d U
O153 O 0.1040(10) 0.1471(8) 1.0050(9) 0.051(7) Uani 1 1 d .
O154 O -0.0186(8) 0.2313(7) 1.0367(9) 0.037(6) Uani 1 1 d U
O155 O 0.1992(9) 0.1342(8) 0.9396(10) 0.053(7) Uani 1 1 d .
O156 O 0.1496(8) 0.2180(7) 0.8818(9) 0.035(5) Uani 1 1 d U
O157 O -0.1358(11) 0.2506(10) 1.0553(12) 0.077(9) Uani 1 1 d .
O158 O -0.0517(9) 0.3365(8) 1.0397(10) 0.047(6) Uani 1 1 d U
O159 O -0.0352(8) 0.2944(7) 0.9421(9) 0.037(6) Uani 1 1 d .
O160 O -0.1501(9) 0.2951(10) 0.9588(10) 0.061(8) Uani 1 1 d .
O161 O -0.1832(10) 0.3658(9) 0.8693(10) 0.065(9) Uani 1 1 d .
O162 O -0.0731(9) 0.3968(8) 0.9453(11) 0.050(7) Uani 1 1 d .
O163 O 0.6004(8) 0.4824(7) 0.9480(9) 0.036(5) Uiso 1 1 d .
O164 O 0.7229(9) 0.5311(11) 0.8061(11) 0.071(9) Uani 1 1 d .
O1W O 0.5560(12) 0.7613(11) 0.9747(13) 0.099(9) Uiso 1 1 d .
O3W O 0.2238(14) 0.2140(13) 0.8061(15) 0.125(11) Uiso 1 1 d .
O4W O 0.2831(11) 0.1319(10) 0.5267(12) 0.081 Uiso 1 1 d D
O5W O 0.5951(9) 0.5190(8) -0.4844(10) 0.055(6) Uiso 1 1 d .
O6W O -0.2318(11) 0.0466(10) -0.0057(12) 0.086 Uiso 1 1 d .
O7W O 0.2273(12) 0.4446(11) 0.8075(13) 0.096(9) Uiso 1 1 d .
O8W O -0.023(2) -0.038(2) 0.842(3) 0.100(19) Uiso 0.50 1 d P
O9W O -0.0198(14) 0.1959(12) 0.6874(14) 0.115(11) Uiso 1 1 d .
O10W O 0.719(2) 0.103(2) 0.881(2) 0.080(16) Uiso 0.50 1 d P
O11W O 0.0154(12) 0.5096(10) 1.1370(12) 0.090(9) Uiso 1 1 d .
O12W O 0.698(2) 0.1528(19) 0.849(2) 0.074(15) Uiso 0.50 1 d P
O13W O 0.1165(13) 0.1979(11) 0.7100(13) 0.100(10) Uani 1 1 d U
O14W O 0.166(2) 0.0752(18) 1.079(2) 0.067(14) Uiso 0.50 1 d P
O15W O -0.115(3) -0.032(2) 0.833(3) 0.11(2) Uiso 0.50 1 d P
O16W O 0.2855(18) 1.0140(16) 0.533(2) 0.053(12) Uiso 0.50 1 d P
O17W O 0.590(2) 0.3150(18) -0.200(2) 0.070(15) Uiso 0.50 1 d P
O18W O 0.6999(17) 0.5469(15) -0.4291(19) 0.044(11) Uiso 0.50 1 d P
O19W O 0.605(2) 0.594(2) -0.501(3) 0.096(18) Uiso 0.50 1 d P
O20W O 0.5518(17) -0.1191(15) 0.7500(19) 0.046(11) Uiso 0.50 1 d P
O21W O 0.0209(17) 0.0013(18) 0.983(2) 0.055(13) Uiso 0.50 1 d P
O22W O 0.743(3) 0.483(2) -0.345(3) 0.11(2) Uiso 0.50 1 d P
Na1 Na -0.1560(4) 0.3661(4) 0.6789(4) 0.014(3) Uani 1 1 d U
Na2 Na 0.6363(5) 0.2694(5) -0.2639(7) 0.057(4) Uani 1 1 d U
Na3 Na 0.3982(7) 0.1508(7) -0.5950(8) 0.096(6) Uani 1 1 d U
N1 N 0.0420(11) 0.5002(10) 0.6609(14) 0.070(12) Uani 1 1 d .
H1A H 0.0323 0.5347 0.6723 0.084 Uiso 1 1 calc R
H1B H 0.0084 0.4806 0.6372 0.084 Uiso 1 1 calc R
N2 N 0.1528(12) 0.4529(12) 0.6801(12) 0.062(11) Uani 1 1 d .
H2A H 0.1691 0.4255 0.6623 0.075 Uiso 1 1 calc R
H2B H 0.1843 0.4720 0.7063 0.075 Uiso 1 1 calc R
N3 N 0.2041(11) 0.5330(10) 0.5994(13) 0.059(11) Uani 1 1 d .
H3A H 0.2363 0.5413 0.6285 0.070 Uiso 1 1 calc R
H3B H 0.2125 0.5040 0.5775 0.070 Uiso 1 1 calc R
N4 N 0.0877(12) 0.5619(11) 0.5654(13) 0.071(12) Uani 1 1 d .
H4A H 0.0531 0.5417 0.5434 0.085 Uiso 1 1 calc R
H4B H 0.0754 0.5926 0.5821 0.085 Uiso 1 1 calc R
N9 N 0.1086(12) 0.5671(11) 0.9138(13) 0.067(11) Uani 1 1 d .
H9A H 0.0778 0.5370 0.9025 0.080 Uiso 1 1 calc R
H9B H 0.0944 0.5922 0.9361 0.080 Uiso 1 1 calc R
N10 N 0.2252(14) 0.5606(13) 0.8910(15) 0.090(11) Uiso 1 1 d .
H10A H 0.2543 0.5923 0.9012 0.108 Uiso 1 1 calc R
H10B H 0.2451 0.5313 0.8810 0.108 Uiso 1 1 calc R
N11 N 0.2582(13) 0.5224(12) 1.0011(15) 0.085(13) Uani 1 1 d .
H11A H 0.2795 0.5015 0.9811 0.102 Uiso 1 1 calc R
H11B H 0.2836 0.5557 1.0145 0.102 Uiso 1 1 calc R
N12 N 0.1419(12) 0.5199(12) 1.0193(11) 0.058(10) Uani 1 1 d .
H12A H 0.1291 0.5520 1.0330 0.070 Uiso 1 1 calc R
H12B H 0.1072 0.4937 1.0072 0.070 Uiso 1 1 calc R
N13 N 0.4850(10) 0.3058(9) 0.9208(11) 0.039(7) Uani 1 1 d U
H13A H 0.4711 0.2682 0.9232 0.046 Uiso 1 1 calc R
H13B H 0.4839 0.3112 0.8848 0.046 Uiso 1 1 calc R
N14 N 0.5073(11) 0.3904(11) 1.0016(13) 0.059(10) Uani 1 1 d .
H14A H 0.5175 0.4269 0.9931 0.070 Uiso 1 1 calc R
H14B H 0.4996 0.3922 1.0363 0.070 Uiso 1 1 calc R
N15 N 0.3686(11) 0.3945(9) 0.9881(12) 0.052(10) Uani 1 1 d .
H15A H 0.3767 0.3896 1.0244 0.063 Uiso 1 1 calc R
H15B H 0.3752 0.4328 0.9841 0.063 Uiso 1 1 calc R
N16 N 0.3507(11) 0.3161(11) 0.8963(13) 0.062(11) Uani 1 1 d .
H16A H 0.3427 0.3364 0.8666 0.074 Uiso 1 1 calc R
H16B H 0.3545 0.2795 0.8851 0.074 Uiso 1 1 calc R
N24 N 0.5446(14) 0.8294(11) 0.8647(13) 0.079(12) Uani 1 1 d D
H24A H 0.5319 0.7910 0.8574 0.095 Uiso 1 1 calc R
H24B H 0.5224 0.8481 0.8388 0.095 Uiso 1 1 calc R
N21 N 0.6254(12) 0.8870(12) 0.9656(14) 0.067 Uiso 1 1 d .
H21A H 0.6330 0.9258 0.9653 0.080 Uiso 1 1 calc R
H21B H 0.6405 0.8764 0.9993 0.080 Uiso 1 1 calc R
N22 N 0.5057(11) 0.8947(10) 1.0036(12) 0.053(8) Uani 1 1 d DU
H22A H 0.5227 0.8803 1.0350 0.063 Uiso 1 1 calc R
H22B H 0.5194 0.9330 1.0062 0.063 Uiso 1 1 calc R
N23 N 0.4466(12) 0.8258(10) 0.9144(13) 0.053(8) Uani 1 1 d U
H23A H 0.4289 0.8473 0.8884 0.064 Uiso 1 1 calc R
H23B H 0.4428 0.7891 0.8993 0.064 Uiso 1 1 calc R
N28 N 0.0452(12) 0.2550(11) 0.1883(13) 0.063(9) Uani 1 1 d U
H28A H 0.0273 0.2196 0.1725 0.076 Uiso 1 1 calc R
H28B H 0.0442 0.2564 0.2246 0.076 Uiso 1 1 calc R
N25 N 0.1119(13) 0.3544(11) 0.1577(14) 0.066 Uiso 1 1 d .
H25A H 0.1419 0.3825 0.1763 0.079 Uiso 1 1 calc R
H25B H 0.1088 0.3585 0.1214 0.079 Uiso 1 1 calc R
N26 N 0.2287(11) 0.3005(10) 0.1795(12) 0.053 Uiso 1 1 d .
H26A H 0.2347 0.3257 0.1541 0.064 Uiso 1 1 calc R
H26B H 0.2464 0.3178 0.2132 0.064 Uiso 1 1 calc R
N27 N 0.1595(11) 0.1973(10) 0.1783(12) 0.049(8) Uani 1 1 d U
H27A H 0.1479 0.1829 0.2085 0.059 Uiso 1 1 calc R
H27B H 0.1358 0.1754 0.1488 0.059 Uiso 1 1 calc R
C1 C 0.062(2) 0.4666(18) 0.708(2) 0.100(15) Uiso 1 1 d .
H1C H 0.0800 0.4945 0.7393 0.120 Uiso 1 1 calc R
H1D H 0.0240 0.4455 0.7164 0.120 Uiso 1 1 calc R
C2 C 0.1066(17) 0.4254(15) 0.7064(18) 0.070(12) Uani 1 1 d U
H2C H 0.1250 0.4172 0.7434 0.084 Uiso 1 1 calc R
H2D H 0.0859 0.3894 0.6856 0.084 Uiso 1 1 calc R
C3 C 0.1966(12) 0.5849(14) 0.5683(15) 0.063(14) Uani 1 1 d D
H3C H 0.2304 0.5904 0.5474 0.076 Uiso 1 1 calc R
H3D H 0.2021 0.6184 0.5948 0.076 Uiso 1 1 calc R
C4 C 0.1350(13) 0.5837(14) 0.5294(15) 0.055(10) Uiso 1 1 d D
H4C H 0.1319 0.5573 0.4969 0.066 Uiso 1 1 calc R
H4D H 0.1289 0.6220 0.5181 0.066 Uiso 1 1 calc R
C9 C 0.1246(14) 0.5958(14) 0.8657(15) 0.056 Uiso 1 1 d D
H9C H 0.1371 0.6370 0.8761 0.068 Uiso 1 1 calc R
H9D H 0.0872 0.5913 0.8367 0.068 Uiso 1 1 calc R
C10 C 0.1770(16) 0.5720(16) 0.8437(16) 0.083 Uiso 1 1 d D
H10C H 0.1604 0.5364 0.8205 0.099 Uiso 1 1 calc R
H10D H 0.1960 0.5997 0.8215 0.099 Uiso 1 1 calc R
C11 C 0.2436(16) 0.4900(16) 1.0477(17) 0.080 Uiso 1 1 d D
H11C H 0.2764 0.5025 1.0800 0.096 Uiso 1 1 calc R
H11D H 0.2441 0.4491 1.0387 0.096 Uiso 1 1 calc R
C12 C 0.1807(16) 0.4980(16) 1.0615(17) 0.081 Uiso 1 1 d D
H12C H 0.1597 0.4610 1.0693 0.097 Uiso 1 1 calc R
H12D H 0.1872 0.5242 1.0947 0.097 Uiso 1 1 calc R
C13 C 0.5469(15) 0.3188(13) 0.9492(13) 0.060 Uiso 1 1 d D
H13C H 0.5726 0.3347 0.9238 0.072 Uiso 1 1 calc R
H13D H 0.5615 0.2827 0.9596 0.072 Uiso 1 1 calc R
C14 C 0.5595(15) 0.3600(13) 1.0001(13) 0.055(10) Uani 1 1 d DU
H14C H 0.5669 0.3386 1.0326 0.066 Uiso 1 1 calc R
H14D H 0.5972 0.3873 1.0002 0.066 Uiso 1 1 calc R
C15 C 0.3037(18) 0.3721(13) 0.9654(16) 0.063(13) Uani 1 1 d .
H15C H 0.2846 0.4003 0.9429 0.076 Uiso 1 1 calc R
H15D H 0.2806 0.3659 0.9953 0.076 Uiso 1 1 calc R
C16 C 0.2985(17) 0.3172(14) 0.9315(19) 0.076(16) Uani 1 1 d .
H16C H 0.2574 0.3103 0.9071 0.092 Uiso 1 1 calc R
H16D H 0.3008 0.2858 0.9556 0.092 Uiso 1 1 calc R
C21 C 0.6494(18) 0.8570(16) 0.9222(18) 0.082 Uiso 1 1 d .
H21C H 0.6597 0.8205 0.9358 0.098 Uiso 1 1 calc R
H21D H 0.6892 0.8796 0.9192 0.098 Uiso 1 1 calc R
C22 C 0.4359(11) 0.8845(15) 0.9957(19) 0.083 Uiso 1 1 d DU
H22C H 0.4179 0.9155 0.9768 0.100 Uiso 1 1 calc R
H22D H 0.4226 0.8827 1.0311 0.100 Uiso 1 1 calc R
C23 C 0.4143(17) 0.8269(14) 0.9610(17) 0.066(11) Uani 1 1 d U
H23C H 0.4239 0.7953 0.9833 0.080 Uiso 1 1 calc R
H23D H 0.3689 0.8223 0.9478 0.080 Uiso 1 1 calc R
C24 C 0.6131(14) 0.8431(16) 0.8657(18) 0.081 Uiso 1 1 d D
H24C H 0.6278 0.8103 0.8486 0.097 Uiso 1 1 calc R
H24D H 0.6205 0.8759 0.8441 0.097 Uiso 1 1 calc R
C25 C 0.0513(16) 0.3600(13) 0.1739(19) 0.074(12) Uani 1 1 d DU
H25C H 0.0304 0.3883 0.1530 0.089 Uiso 1 1 calc R
H25D H 0.0575 0.3722 0.2129 0.089 Uiso 1 1 calc R
C26 C 0.2580(16) 0.2448(13) 0.1680(18) 0.086 Uiso 1 1 d D
H26C H 0.2620 0.2420 0.1295 0.103 Uiso 1 1 calc R
H26D H 0.3004 0.2492 0.1901 0.103 Uiso 1 1 calc R
C27 C 0.2225(15) 0.1892(13) 0.1797(17) 0.068 Uiso 1 1 d D
H27C H 0.2248 0.1586 0.1521 0.082 Uiso 1 1 calc R
H27D H 0.2409 0.1782 0.2157 0.082 Uiso 1 1 calc R
C28 C 0.0123(15) 0.3010(14) 0.1614(17) 0.078(14) Uani 1 1 d D
H28C H -0.0275 0.3020 0.1740 0.094 Uiso 1 1 calc R
H28D H 0.0027 0.2916 0.1217 0.094 Uiso 1 1 calc R
Cu5 Cu 0.10636(18) -0.01547(15) 0.58248(19) 0.0431(13) Uani 1 1 d .
N17 N 0.0706(11) -0.0289(9) 0.6505(11) 0.056(11) Uani 1 1 d D
H17A H 0.0337 -0.0530 0.6420 0.067 Uiso 1 1 calc R
H17B H 0.0977 -0.0449 0.6751 0.067 Uiso 1 1 calc R
N18 N 0.0835(13) 0.0631(9) 0.5926(13) 0.055(9) Uani 1 1 d U
H18A H 0.1193 0.0880 0.6043 0.066 Uiso 1 1 calc R
H18B H 0.0651 0.0732 0.5595 0.066 Uiso 1 1 calc R
N19 N 0.1502(13) -0.0040(11) 0.5192(12) 0.060(10) Uani 1 1 d .
H19A H 0.1325 0.0219 0.4981 0.072 Uiso 1 1 calc R
H19B H 0.1912 0.0102 0.5319 0.072 Uiso 1 1 calc R
N20 N 0.1111(11) -0.0949(9) 0.5643(12) 0.041(7) Uani 1 1 d U
H20A H 0.1244 -0.1113 0.5955 0.049 Uiso 1 1 calc R
H20B H 0.0720 -0.1129 0.5493 0.049 Uiso 1 1 calc R
C17 C 0.0601(14) 0.0281(11) 0.6741(13) 0.048(9) Uani 1 1 d DU
H17C H 0.0995 0.0462 0.6973 0.058 Uiso 1 1 calc R
H17D H 0.0293 0.0212 0.6979 0.058 Uiso 1 1 calc R
C18 C 0.0377(16) 0.0704(13) 0.6344(16) 0.059(11) Uani 1 1 d U
H18C H 0.0439 0.1096 0.6518 0.070 Uiso 1 1 calc R
H18D H -0.0064 0.0595 0.6170 0.070 Uiso 1 1 calc R
C19 C 0.1459(17) -0.0588(14) 0.4857(15) 0.070(12) Uani 1 1 d DU
H19C H 0.1791 -0.0570 0.4640 0.084 Uiso 1 1 calc R
H19D H 0.1052 -0.0673 0.4609 0.084 Uiso 1 1 calc R
C20 C 0.1535(14) -0.1040(12) 0.5257(14) 0.046(9) Uani 1 1 d DU
H20C H 0.1421 -0.1424 0.5065 0.056 Uiso 1 1 calc R
H20D H 0.1970 -0.1002 0.5453 0.056 Uiso 1 1 calc R
Cu2 Cu 0.26284(18) -0.24430(15) 0.7261(2) 0.0531(15) Uani 1 1 d .
O2W O 0.1978(9) -0.3316(9) 0.6897(10) 0.060(8) Uani 1 1 d .
N5 N 0.2726(12) -0.2786(10) 0.7984(12) 0.063(11) Uani 1 1 d D
H5A H 0.2577 -0.3167 0.7939 0.076 Uiso 1 1 calc R
H5B H 0.3135 -0.2738 0.8153 0.076 Uiso 1 1 calc R
N6 N 0.1853(12) -0.2092(11) 0.7478(15) 0.080(13) Uani 1 1 d .
H6A H 0.1955 -0.1711 0.7583 0.096 Uiso 1 1 calc R
H6B H 0.1520 -0.2145 0.7195 0.096 Uiso 1 1 calc R
N7 N 0.2599(13) -0.2106(10) 0.6518(12) 0.063(11) Uani 1 1 d U
H7A H 0.2223 -0.2241 0.6301 0.076 Uiso 1 1 calc R
H7B H 0.2621 -0.1719 0.6571 0.076 Uiso 1 1 calc R
N8 N 0.3382(10) -0.2693(8) 0.7081(11) 0.030(6) Uani 1 1 d U
H8A H 0.3697 -0.2599 0.7376 0.036 Uiso 1 1 calc R
H8B H 0.3316 -0.3082 0.7023 0.036 Uiso 1 1 calc R
C5 C 0.2348(16) -0.2466(16) 0.8305(15) 0.084 Uiso 1 1 d D
H5C H 0.2573 -0.2081 0.8430 0.101 Uiso 1 1 calc R
H5D H 0.2282 -0.2666 0.8627 0.101 Uiso 1 1 calc R
C6 C 0.1714(18) -0.2421(17) 0.7943(19) 0.088 Uiso 1 1 d .
H6C H 0.1491 -0.2804 0.7809 0.105 Uiso 1 1 calc R
H6D H 0.1453 -0.2222 0.8150 0.105 Uiso 1 1 calc R
C7 C 0.3106(18) -0.2235(17) 0.6223(19) 0.082 Uiso 1 1 d U
H7C H 0.2930 -0.2523 0.5917 0.098 Uiso 1 1 calc R
H7D H 0.3274 -0.1886 0.6073 0.098 Uiso 1 1 calc R
C8 C 0.3602(16) -0.2443(15) 0.6578(17) 0.070(12) Uani 1 1 d U
H8C H 0.3947 -0.2129 0.6701 0.084 Uiso 1 1 calc R
H8D H 0.3762 -0.2741 0.6374 0.084 Uiso 1 1 calc R

loop_
_atom_site_aniso_label
_atom_site_aniso_U_11
_atom_site_aniso_U_22
_atom_site_aniso_U_33
_atom_site_aniso_U_23
_atom_site_aniso_U_13
_atom_site_aniso_U_12
Y1 0.0301(16) 0.0252(15) 0.027(2) 0.0021(15) -0.0025(16) 0.0026(12)
Y2 0.0370(17) 0.0267(15) 0.024(2) 0.0072(15) -0.0032(17) -0.0060(13)
Y3 0.0294(16) 0.0216(14) 0.027(2) 0.0027(14) -0.0001(16) 0.0008(12)
Y4 0.0416(19) 0.0263(16) 0.041(3) -0.0012(16) 0.0148(18) 0.0002(13)
W1 0.0487(9) 0.0195(6) 0.0554(13) 0.0033(7) -0.0210(9) -0.0004(6)
W2 0.0823(12) 0.0446(9) 0.0719(16) 0.0016(9) 0.0025(12) 0.0231(8)
W3 0.0543(9) 0.0209(7) 0.0562(13) 0.0068(7) -0.0149(9) 0.0057(6)
W4 0.0424(8) 0.0271(7) 0.0459(12) 0.0073(7) -0.0104(8) 0.0092(6)
W5 0.0465(8) 0.0297(7) 0.0411(12) 0.0145(7) -0.0022(8) 0.0015(6)
W6 0.0322(8) 0.0355(7) 0.0466(12) 0.0108(7) -0.0023(8) -0.0005(6)
W7 0.0373(8) 0.0187(6) 0.0397(11) 0.0027(6) -0.0127(8) 0.0029(5)
W8 0.0595(10) 0.0472(9) 0.0563(14) 0.0057(9) 0.0051(10) 0.0131(7)
W9 0.0533(10) 0.0583(10) 0.0765(16) 0.0086(10) 0.0055(11) 0.0187(8)
W10 0.0314(7) 0.0271(7) 0.0407(11) 0.0061(7) -0.0077(8) 0.0046(5)
W11 0.0422(8) 0.0261(7) 0.0296(10) 0.0054(7) -0.0005(8) 0.0082(6)
W12 0.0376(8) 0.0294(7) 0.0350(11) 0.0046(7) 0.0078(8) 0.0049(6)
W13 0.0253(7) 0.0205(6) 0.0255(9) 0.0034(6) 0.0022(7) 0.0000(5)
W14 0.0287(7) 0.0220(6) 0.0275(10) 0.0053(6) -0.0052(7) -0.0046(5)
W15 0.0353(7) 0.0191(6) 0.0303(10) 0.0061(6) -0.0025(7) 0.0012(5)
W16 0.0319(7) 0.0229(6) 0.0290(10) 0.0004(6) 0.0035(7) 0.0022(5)
W17 0.0271(7) 0.0250(6) 0.0274(10) 0.0068(6) 0.0000(7) -0.0010(5)
W18 0.0252(7) 0.0352(7) 0.0306(10) 0.0086(7) 0.0001(7) 0.0014(5)
W19 0.0319(7) 0.0340(7) 0.0285(10) 0.0108(7) 0.0035(7) 0.0028(5)
W20 0.0283(7) 0.0256(6) 0.0279(10) 0.0061(6) -0.0045(7) 0.0032(5)
W21 0.0238(7) 0.0272(6) 0.0315(10) 0.0053(6) -0.0021(7) 0.0017(5)
W22 0.0294(7) 0.0231(6) 0.0283(10) 0.0025(6) -0.0056(7) 0.0006(5)
W23 0.0344(7) 0.0323(7) 0.0268(10) 0.0015(7) 0.0038(7) 0.0063(6)
W24 0.0318(7) 0.0190(6) 0.0296(10) 0.0030(6) -0.0047(7) 0.0017(5)
W25 0.0388(8) 0.0478(8) 0.0442(12) 0.0023(8) 0.0065(8) 0.0078(6)
W26 0.0249(7) 0.0212(6) 0.0278(10) 0.0038(6) -0.0027(7) 0.0010(5)
W27 0.0264(7) 0.0267(6) 0.0303(10) 0.0033(6) -0.0070(7) -0.0002(5)
W28 0.0293(8) 0.0569(9) 0.0571(13) 0.0109(9) 0.0045(8) 0.0017(6)
W29 0.0401(8) 0.0615(10) 0.0508(13) 0.0192(9) 0.0117(9) -0.0002(7)
W30 0.0317(7) 0.0267(6) 0.0298(10) 0.0094(6) -0.0001(7) -0.0028(5)
W31 0.0225(6) 0.0202(6) 0.0325(10) 0.0031(6) -0.0012(7) 0.0000(5)
W32 0.0266(7) 0.0245(6) 0.0265(10) 0.0053(6) 0.0043(7) 0.0016(5)
W33 0.0334(7) 0.0208(6) 0.0334(10) 0.0003(6) -0.0033(7) -0.0001(5)
W34 0.0326(7) 0.0270(7) 0.0440(12) 0.0106(7) -0.0039(8) -0.0092(6)
W35 0.0296(7) 0.0289(7) 0.0425(11) 0.0052(7) -0.0081(8) -0.0082(5)
W36 0.0492(9) 0.0366(8) 0.0470(12) 0.0075(8) 0.0154(9) 0.0091(6)
W37 0.0564(9) 0.0320(8) 0.0527(13) -0.0044(8) 0.0225(9) -0.0097(7)
W38 0.0526(9) 0.0399(8) 0.0573(14) -0.0001(8) 0.0218(9) -0.0154(7)
W39 0.0430(9) 0.0546(9) 0.0451(13) -0.0040(8) 0.0045(9) -0.0119(7)
W40 0.0392(8) 0.0417(8) 0.0334(11) 0.0063(7) 0.0046(8) 0.0028(6)
W41 0.0389(8) 0.0257(7) 0.0312(10) 0.0001(7) 0.0105(8) -0.0013(6)
W42 0.0367(8) 0.0384(7) 0.0314(11) 0.0051(7) 0.0057(8) 0.0010(6)
W43 0.0527(9) 0.0414(8) 0.0414(12) 0.0147(8) 0.0157(9) 0.0017(7)
W44 0.0415(9) 0.0482(9) 0.0435(12) 0.0020(8) 0.0197(9) -0.0025(7)
W45 0.0349(8) 0.0548(9) 0.0449(12) 0.0024(8) 0.0068(8) 0.0091(7)
W46 0.0385(8) 0.0345(7) 0.0355(11) 0.0006(7) 0.0121(8) 0.0028(6)
Ge1 0.0297(18) 0.0227(16) 0.031(3) 0.0016(16) -0.0069(18) 0.0053(13)
Ge2 0.0257(17) 0.0189(15) 0.018(2) -0.0006(14) -0.0023(16) 0.0001(12)
Ge3 0.0176(16) 0.0250(16) 0.028(2) 0.0058(15) -0.0004(16) -0.0031(12)
Ge4 0.0319(18) 0.0268(17) 0.029(3) 0.0007(16) 0.0110(18) -0.0007(14)
Cu1 0.038(2) 0.035(2) 0.048(3) 0.011(2) -0.008(2) 0.0028(17)
Cu3 0.041(2) 0.043(2) 0.061(4) 0.010(2) 0.021(3) 0.0085(18)
Cu4 0.047(2) 0.035(2) 0.041(3) 0.000(2) -0.002(2) 0.0002(18)
Cu6 0.097(4) 0.039(2) 0.065(4) 0.008(3) 0.002(3) 0.007(2)
Cu7 0.063(3) 0.090(3) 0.048(4) 0.015(3) 0.014(3) 0.033(3)
O1 0.036(8) 0.025(8) 0.041(10) -0.005(7) -0.001(8) -0.004(7)
O2 0.048(13) 0.045(13) 0.06(2) 0.015(13) 0.004(14) 0.019(10)
O4 0.034(8) 0.024(7) 0.039(10) 0.014(7) 0.006(7) -0.001(6)
O5 0.062(15) 0.018(11) 0.10(2) 0.023(13) 0.003(16) 0.006(10)
O6 0.053(9) 0.034(8) 0.045(10) 0.000(8) -0.013(8) 0.016(7)
O9 0.042(13) 0.052(13) 0.030(17) 0.015(12) 0.010(13) 0.015(10)
O12 0.087(17) 0.013(10) 0.07(2) 0.005(12) -0.013(16) 0.005(10)
O13 0.049(9) 0.033(8) 0.040(10) 0.019(8) 0.004(8) -0.003(7)
O14 0.041(8) 0.021(7) 0.043(10) 0.007(7) 0.000(8) 0.006(6)
O15 0.053(13) 0.027(11) 0.043(17) 0.014(11) -0.008(13) 0.005(9)
O16 0.052(14) 0.052(14) 0.06(2) 0.007(13) -0.028(14) 0.018(11)
O17 0.035(8) 0.035(8) 0.023(9) -0.004(7) 0.005(7) 0.009(7)
O18 0.040(9) 0.039(8) 0.049(10) 0.016(8) 0.018(8) 0.006(7)
O19 0.046(13) 0.034(11) 0.035(17) 0.011(11) -0.009(13) 0.003(9)
O20 0.040(9) 0.045(8) 0.030(10) 0.008(8) 0.010(8) 0.009(7)
O21 0.054(13) 0.014(9) 0.021(14) -0.006(9) -0.008(12) 0.017(8)
O22 0.064(15) 0.031(12) 0.06(2) 0.024(13) -0.026(15) -0.002(10)
O23 0.051(14) 0.058(14) 0.06(2) 0.000(14) 0.034(14) 0.003(11)
O25 0.049(13) 0.030(11) 0.045(18) 0.013(11) -0.001(13) 0.012(9)
O26 0.046(13) 0.038(12) 0.030(16) 0.009(11) 0.003(12) 0.015(9)
O27 0.053(9) 0.029(8) 0.029(10) 0.010(7) -0.001(8) 0.005(7)
O28 0.072(10) 0.069(10) 0.049(11) 0.013(8) 0.018(8) 0.002(8)
O29 0.047(9) 0.030(8) 0.048(10) -0.001(8) 0.000(8) 0.017(7)
O31 0.063(10) 0.086(11) 0.092(12) 0.013(9) 0.013(8) 0.030(8)
O32 0.026(8) 0.045(8) 0.044(10) 0.008(8) 0.016(8) -0.003(7)
O33 0.036(12) 0.048(13) 0.057(19) 0.036(13) -0.018(13) -0.016(10)
O34 0.047(13) 0.017(10) 0.08(2) 0.017(12) -0.022(14) -0.008(9)
O35 0.028(11) 0.021(10) 0.054(18) 0.006(11) 0.001(12) -0.007(8)
O36 0.065(15) 0.021(11) 0.07(2) 0.004(12) -0.056(16) 0.000(10)
O37 0.033(12) 0.051(13) 0.035(17) 0.023(12) 0.019(12) 0.004(10)
O38 0.036(8) 0.026(7) 0.041(10) 0.022(7) -0.010(7) 0.002(6)
O39 0.026(11) 0.020(10) 0.052(18) 0.007(10) 0.006(11) 0.006(8)
O40 0.049(13) 0.029(11) 0.029(16) 0.001(10) 0.026(12) -0.002(9)
O41 0.084(17) 0.041(13) 0.06(2) -0.010(13) 0.019(16) 0.020(12)
O42 0.035(8) 0.025(7) 0.022(9) 0.001(7) -0.001(7) 0.002(6)
O43 0.010(10) 0.064(13) 0.024(16) -0.005(11) 0.003(10) -0.014(9)
O44 0.062(14) 0.024(11) 0.039(16) -0.006(10) 0.014(11) 0.009(9)
O45 0.037(8) 0.030(8) 0.043(10) 0.014(7) -0.006(7) 0.003(7)
O46 0.037(8) 0.025(7) 0.029(9) 0.000(7) 0.017(7) 0.006(6)
O47 0.018(10) 0.031(10) 0.012(13) 0.004(9) -0.003(10) 0.009(8)
O48 0.044(12) 0.011(9) 0.022(14) 0.006(9) -0.003(11) -0.006(8)
O49 0.026(5) 0.027(5) 0.026(5) 0.0021(11) 0.0051(13) 0.0037(12)
O50 0.036(8) 0.025(8) 0.048(10) 0.007(7) -0.009(7) 0.005(6)
O51 0.044(12) 0.013(9) 0.050(18) 0.009(10) -0.026(13) -0.006(8)
O52 0.029(11) 0.036(11) 0.055(19) 0.011(12) 0.008(12) -0.005(9)
O53 0.035(8) 0.015(7) 0.021(9) 0.003(7) 0.000(7) 0.003(6)
O54 0.028(11) 0.045(12) 0.032(13) 0.003(11) -0.009(9) -0.005(9)
O55 0.030(8) 0.013(7) 0.034(9) 0.007(7) 0.003(7) 0.002(6)
O56 0.034(8) 0.025(7) 0.039(10) 0.012(7) 0.002(7) 0.007(6)
O57 0.039(8) 0.020(7) 0.026(9) 0.006(7) 0.011(7) 0.012(6)
O58 0.015(9) 0.019(9) 0.051(17) 0.018(10) 0.012(11) -0.003(7)
O59 0.070(15) 0.015(10) 0.031(16) 0.005(10) -0.011(13) 0.007(9)
O60 0.045(13) 0.030(12) 0.06(2) -0.020(12) -0.018(14) -0.012(10)
O61 0.020(10) 0.014(9) 0.020(14) 0.008(9) 0.007(10) 0.000(7)
O62 0.019(4) 0.019(4) 0.019(4) 0.0016(11) 0.0038(12) 0.0026(12)
O63 0.037(8) 0.038(8) 0.022(9) 0.006(7) 0.005(7) 0.001(7)
O64 0.036(8) 0.019(7) 0.041(10) 0.008(7) -0.006(7) 0.003(6)
O65 0.023(10) 0.009(9) 0.043(16) 0.005(9) -0.011(11) -0.002(7)
O66 0.030(11) 0.030(11) 0.035(16) 0.016(11) -0.003(11) -0.001(8)
O67 0.045(9) 0.068(9) 0.055(11) 0.017(8) -0.004(8) 0.021(7)
O68 0.045(12) 0.016(10) 0.041(17) -0.006(10) -0.015(12) 0.017(8)
O69 0.032(8) 0.038(8) 0.024(9) 0.009(7) 0.010(7) -0.004(7)
O70 0.014(10) 0.041(11) 0.018(14) 0.002(10) 0.011(10) 0.012(8)
O71 0.036(8) 0.057(9) 0.024(10) 0.008(8) 0.018(7) 0.013(7)
O72 0.050(13) 0.041(12) 0.052(19) 0.020(12) -0.032(14) -0.004(10)
O73 0.022(7) 0.022(7) 0.021(9) 0.008(7) 0.007(7) -0.009(6)
O74 0.027(8) 0.021(7) 0.010(9) 0.002(7) 0.000(7) 0.002(6)
O75 0.050(9) 0.046(9) 0.056(11) 0.013(8) -0.005(8) 0.018(7)
O76 0.013(9) 0.034(10) 0.029(15) 0.015(10) 0.012(10) 0.006(8)
O77 0.027(8) 0.035(8) 0.025(9) -0.001(7) 0.001(7) 0.013(6)
O78 0.019(10) 0.045(12) 0.045(17) 0.035(12) -0.007(11) 0.002(9)
O79 0.025(11) 0.033(11) 0.038(17) -0.007(11) -0.003(11) 0.001(8)
O80 0.042(8) 0.023(7) 0.034(10) 0.005(7) -0.014(7) 0.012(7)
O81 0.029(11) 0.022(10) 0.043(17) 0.006(10) -0.001(11) -0.015(8)
O82 0.012(10) 0.048(12) 0.06(2) 0.007(12) -0.013(12) -0.008(9)
O83 0.025(7) 0.025(7) 0.012(9) 0.002(7) -0.008(7) 0.004(6)
O84 0.029(12) 0.075(15) 0.034(17) 0.005(13) 0.016(12) 0.013(10)
O85 0.019(10) 0.031(10) 0.029(15) 0.007(10) 0.017(10) 0.010(8)
O86 0.047(13) 0.018(10) 0.056(19) 0.000(11) -0.004(13) -0.009(9)
O87 0.056(15) 0.062(16) 0.09(2) -0.003(16) -0.008(16) 0.008(12)
O88 0.046(13) 0.028(11) 0.021(15) 0.011(10) -0.017(12) -0.011(9)
O89 0.030(11) 0.060(13) 0.014(15) -0.003(11) 0.007(11) 0.008(10)
O92 0.039(8) 0.033(8) 0.026(9) 0.010(7) 0.015(7) 0.000(7)
O93 0.019(4) 0.019(4) 0.019(4) 0.0013(11) 0.0036(12) 0.0027(12)
O94 0.031(11) 0.029(10) 0.031(16) 0.013(10) 0.002(11) -0.006(8)
O95 0.038(11) 0.017(9) 0.023(14) -0.001(9) -0.011(11) 0.004(8)
O96 0.052(13) 0.022(10) 0.027(16) 0.007(10) -0.009(12) -0.001(9)
O97 0.029(11) 0.030(11) 0.033(16) -0.003(10) -0.008(11) 0.007(8)
O98 0.036(5) 0.036(5) 0.036(5) 0.0031(11) 0.0070(14) 0.0049(12)
O99 0.016(7) 0.033(8) 0.019(9) -0.002(7) 0.004(7) -0.006(6)
O100 0.022(10) 0.038(11) 0.032(16) 0.019(11) -0.014(11) -0.008(8)
O101 0.047(9) 0.047(8) 0.036(10) 0.010(8) 0.019(8) 0.015(7)
O102 0.052(14) 0.057(14) 0.05(2) 0.014(14) 0.029(14) 0.013(11)
O103 0.023(8) 0.033(8) 0.045(10) 0.014(7) 0.000(7) -0.009(6)
O105 0.045(14) 0.090(18) 0.07(2) 0.030(16) 0.023(15) -0.020(13)
O106 0.038(13) 0.054(14) 0.06(2) 0.037(14) -0.027(14) -0.019(10)
O107 0.038(12) 0.030(11) 0.026(15) 0.009(10) -0.002(11) 0.002(9)
O108 0.021(10) 0.026(10) 0.067(19) 0.026(12) -0.007(12) -0.010(8)
O109 0.060(9) 0.055(9) 0.040(10) 0.023(8) -0.007(8) 0.000(7)
O110 0.026(11) 0.022(10) 0.07(2) 0.015(11) -0.012(12) -0.004(8)
O111 0.030(10) 0.016(9) 0.015(13) -0.006(9) -0.003(10) 0.012(8)
O112 0.026(8) 0.015(7) 0.026(9) 0.004(7) 0.009(7) 0.006(6)
O113 0.027(8) 0.029(7) 0.022(9) 0.004(7) 0.009(7) 0.006(6)
O114 0.029(8) 0.023(7) 0.032(9) 0.009(7) 0.003(7) -0.011(6)
O115 0.018(7) 0.021(7) 0.018(9) 0.015(7) 0.002(7) 0.001(6)
O116 0.033(8) 0.022(7) 0.025(9) 0.006(7) -0.009(7) -0.008(6)
O117 0.072(15) 0.029(11) 0.021(15) -0.005(10) -0.012(14) 0.025(10)
O118 0.048(9) 0.023(7) 0.029(9) -0.001(7) -0.010(7) 0.003(7)
O119 0.024(11) 0.022(10) 0.043(17) 0.002(10) 0.000(11) -0.011(8)
O121 0.021(7) 0.034(8) 0.025(9) 0.008(7) 0.001(7) 0.000(6)
O122 0.059(14) 0.015(10) 0.027(16) -0.004(10) -0.007(13) -0.001(9)
O123 0.057(9) 0.029(8) 0.052(10) 0.012(8) -0.007(8) -0.004(7)
O124 0.054(14) 0.014(10) 0.08(2) 0.016(12) -0.020(14) -0.004(9)
O125 0.035(8) 0.037(8) 0.039(10) -0.001(8) -0.006(8) -0.010(7)
O127 0.057(14) 0.045(12) 0.017(15) 0.011(11) 0.004(12) 0.001(10)
O128 0.036(8) 0.037(8) 0.026(9) 0.008(7) 0.012(7) 0.001(7)
O129 0.041(9) 0.055(9) 0.044(10) 0.002(8) 0.025(8) -0.003(7)
O130 0.046(9) 0.041(8) 0.052(10) 0.008(8) 0.020(8) -0.009(7)
O131 0.049(9) 0.055(9) 0.056(11) 0.006(8) 0.021(8) -0.005(7)
O132 0.076(17) 0.031(12) 0.12(3) -0.002(14) 0.041(18) -0.028(12)
O133 0.036(12) 0.044(11) 0.051(18) 0.012(10) 0.000(12) -0.011(9)
O134 0.044(13) 0.025(11) 0.07(2) -0.008(12) 0.016(13) 0.002(9)
O135 0.037(9) 0.058(9) 0.044(10) 0.009(8) 0.019(8) -0.005(7)
O136 0.031(13) 0.108(19) 0.05(2) 0.006(16) 0.000(14) -0.005(12)
O137 0.034(8) 0.055(9) 0.049(10) 0.005(8) 0.013(8) 0.008(7)
O138 0.070(16) 0.037(12) 0.05(2) 0.000(13) -0.023(15) -0.024(11)
O139 0.048(13) 0.050(13) 0.052(19) 0.011(13) -0.014(14) 0.006(10)
O140 0.046(9) 0.032(8) 0.034(10) 0.017(7) 0.002(8) 0.005(7)
O141 0.036(12) 0.029(11) 0.022(15) -0.012(10) 0.001(11) -0.017(9)
O142 0.050(13) 0.032(11) 0.033(17) 0.002(11) 0.006(13) -0.013(10)
O143 0.058(13) 0.057(13) 0.014(14) -0.009(11) -0.003(9) 0.012(11)
O144 0.043(12) 0.016(10) 0.07(2) 0.005(11) 0.038(13) -0.002(9)
O145 0.055(13) 0.020(10) 0.039(17) 0.008(10) 0.018(13) -0.003(9)
O146 0.056(13) 0.022(10) 0.051(18) 0.004(11) 0.012(13) 0.017(9)
O147 0.042(9) 0.044(8) 0.034(10) 0.008(8) 0.011(8) 0.004(7)
O148 0.050(14) 0.063(15) 0.06(2) 0.030(14) -0.008(15) -0.012(11)
O149 0.044(9) 0.043(8) 0.037(10) 0.001(8) 0.020(8) -0.011(7)
O150 0.030(11) 0.009(9) 0.041(16) -0.006(9) 0.008(11) -0.003(8)
O151 0.070(15) 0.034(11) 0.024(16) 0.015(11) 0.009(13) 0.014(10)
O152 0.072(10) 0.080(10) 0.060(11) 0.020(9) 0.022(8) 0.011(8)
O153 0.092(17) 0.036(12) 0.027(17) 0.017(12) 0.018(15) 0.006(11)
O154 0.042(8) 0.040(8) 0.031(10) 0.002(7) 0.020(8) 0.000(7)
O155 0.056(14) 0.058(14) 0.05(2) 0.001(13) 0.031(14) 0.019(11)
O156 0.039(7) 0.041(7) 0.030(8) 0.003(6) 0.022(6) 0.004(6)
O157 0.081(19) 0.075(17) 0.08(2) -0.018(17) 0.024(19) 0.014(14)
O158 0.048(9) 0.053(9) 0.042(10) -0.004(8) 0.020(8) 0.000(7)
O159 0.018(10) 0.030(11) 0.062(19) 0.011(11) 0.018(12) -0.009(8)
O160 0.020(12) 0.113(19) 0.05(2) -0.013(16) 0.014(13) -0.005(12)
O161 0.055(15) 0.087(17) 0.043(19) 0.005(15) -0.026(15) 0.020(12)
O162 0.041(13) 0.035(12) 0.09(2) 0.013(13) 0.040(14) 0.002(10)
O164 0.030(13) 0.13(2) 0.05(2) 0.023(17) -0.005(14) 0.024(13)
O13W 0.107(12) 0.095(12) 0.093(13) -0.001(9) 0.027(9) -0.009(9)
Na1 0.010(4) 0.017(4) 0.011(6) 0.007(4) -0.006(4) 0.000(4)
Na2 0.027(6) 0.052(6) 0.086(9) 0.014(6) -0.001(6) -0.002(5)
Na3 0.086(8) 0.121(9) 0.089(10) 0.011(8) 0.002(7) 0.072(7)
N1 0.048(18) 0.045(17) 0.12(3) 0.000(19) 0.00(2) 0.029(14)
N2 0.043(17) 0.10(2) 0.04(2) 0.04(2) 0.000(18) 0.001(16)
N3 0.041(16) 0.035(15) 0.11(3) 0.034(18) 0.018(18) 0.011(12)
N4 0.040(17) 0.07(2) 0.10(3) 0.04(2) 0.00(2) 0.014(15)
N9 0.08(2) 0.060(19) 0.08(3) 0.037(19) 0.03(2) 0.027(16)
N11 0.07(2) 0.08(2) 0.09(3) 0.01(2) -0.01(2) -0.015(17)
N12 0.052(18) 0.10(2) 0.02(2) 0.010(18) -0.012(17) 0.021(16)
N13 0.042(10) 0.033(9) 0.036(11) 0.003(8) 0.002(8) -0.008(8)
N14 0.047(17) 0.058(18) 0.07(3) -0.006(18) 0.018(19) 0.011(14)
N15 0.061(19) 0.033(15) 0.05(3) 0.017(16) 0.006(18) -0.021(13)
N16 0.030(16) 0.07(2) 0.09(3) 0.04(2) 0.009(19) -0.004(14)
N24 0.13(3) 0.035(17) 0.06(3) -0.023(18) 0.01(3) 0.017(17)
N22 0.058(11) 0.053(10) 0.048(12) 0.004(9) 0.016(9) 0.004(8)
N23 0.058(11) 0.043(10) 0.053(12) -0.004(9) 0.009(9) -0.004(8)
N28 0.060(11) 0.070(11) 0.062(13) 0.004(9) 0.015(9) 0.016(9)
N27 0.048(10) 0.059(10) 0.041(12) 0.000(9) 0.009(8) 0.013(8)
C2 0.070(14) 0.067(14) 0.073(15) 0.005(10) 0.015(9) 0.010(9)
C3 0.04(2) 0.07(2) 0.07(4) 0.03(2) 0.00(2) -0.016(18)
C14 0.057(13) 0.056(12) 0.049(14) 0.000(9) 0.010(9) 0.003(9)
C15 0.10(3) 0.04(2) 0.05(3) -0.02(2) 0.01(3) 0.03(2)
C16 0.06(3) 0.05(2) 0.10(4) -0.03(2) -0.01(3) -0.031(19)
C23 0.069(14) 0.062(13) 0.067(14) 0.013(10) 0.014(9) -0.004(9)
C25 0.072(14) 0.081(14) 0.073(15) 0.008(10) 0.011(9) 0.021(9)
C28 0.04(2) 0.15(4) 0.05(3) 0.01(3) 0.02(2) 0.03(2)
Cu5 0.043(2) 0.038(2) 0.049(4) 0.014(2) 0.006(2) 0.0079(18)
N17 0.046(17) 0.032(15) 0.07(3) 0.005(16) -0.034(18) -0.010(12)
N18 0.08(2) 0.033(15) 0.06(2) 0.024(16) 0.016(16) 0.020(14)
N19 0.07(2) 0.056(18) 0.06(3) 0.036(18) 0.021(19) 0.020(15)
N20 0.040(10) 0.044(10) 0.039(11) 0.002(8) 0.012(8) 0.001(8)
C17 0.050(12) 0.049(12) 0.043(13) -0.006(9) 0.006(9) 0.007(9)
C18 0.08(3) 0.05(2) 0.06(3) 0.04(2) 0.021(18) 0.021(18)
C19 0.070(14) 0.077(14) 0.065(15) 0.007(10) 0.014(9) 0.013(9)
C20 0.046(12) 0.046(11) 0.049(13) 0.002(9) 0.016(9) 0.004(9)
Cu2 0.046(3) 0.036(2) 0.069(4) 0.005(2) -0.014(3) 0.0081(18)
O2W 0.046(14) 0.062(15) 0.06(2) 0.017(14) -0.016(15) 0.007(11)
N5 0.052(18) 0.037(16) 0.09(3) -0.009(17) -0.02(2) 0.002(13)
N6 0.060(19) 0.046(17) 0.13(4) 0.03(2) 0.00(2) 0.025(14)
N7 0.09(2) 0.038(16) 0.04(2) 0.023(16) -0.02(2) -0.019(15)
N8 0.037(9) 0.019(8) 0.036(11) 0.002(8) 0.011(8) 0.005(7)
C8 0.076(14) 0.065(13) 0.070(15) 0.015(10) 0.014(9) 0.008(9)

loop_
_atom_type_symbol
_atom_type_description
_atom_type_scat_dispersion_real
_atom_type_scat_dispersion_imag
_atom_type_scat_source
C C 0.0033 0.0016 'International Tables Vol C Tables 4.2.6.8 and 6.1.1.4'
H H 0.0000 0.0000 'International Tables Vol C Tables 4.2.6.8 and 6.1.1.4'
N N 0.0061 0.0033 'International Tables Vol C Tables 4.2.6.8 and 6.1.1.4'
O O 0.0106 0.0060 'International Tables Vol C Tables 4.2.6.8 and 6.1.1.4'
Na Na 0.0362 0.0249 'International Tables Vol C Tables 4.2.6.8 and 6.1.1.4'
Cu Cu 0.3201 1.2651 'International Tables Vol C Tables 4.2.6.8 and 6.1.1.4'
Ge Ge 0.1547 1.8001 'International Tables Vol C Tables 4.2.6.8 and 6.1.1.4'
Y Y -2.7962 3.5667 'International Tables Vol C Tables 4.2.6.8 and 6.1.1.4'
W W -0.8490 6.8722 'International Tables Vol C Tables 4.2.6.8 and 6.1.1.4'

loop_
_geom_angle_atom_site_label_1
_geom_angle_atom_site_label_2
_geom_angle_atom_site_label_3
_geom_angle
O40 Y1 O26 101.8(7)
O40 Y1 O38 154.1(7)
O26 Y1 O38 88.4(7)
O40 Y1 O39 81.9(7)
O26 Y1 O39 75.6(6)
O38 Y1 O39 77.6(7)
O40 Y1 O29 75.2(7)
O26 Y1 O29 71.0(7)
O38 Y1 O29 130.7(7)
O39 Y1 O29 134.1(7)
O40 Y1 O34 108.5(7)
O26 Y1 O34 133.0(6)
O38 Y1 O34 79.8(8)
O39 Y1 O34 142.7(8)
O29 Y1 O34 82.8(8)
O40 Y1 O93 78.6(6)
O26 Y1 O93 148.3(6)
O38 Y1 O93 80.3(6)
O39 Y1 O93 73.1(5)
O29 Y1 O93 137.3(7)
O34 Y1 O93 74.2(6)
O40 Y1 O35 143.6(7)
O26 Y1 O35 71.5(5)
O38 Y1 O35 62.2(6)
O39 Y1 O35 127.7(6)
O29 Y1 O35 68.7(7)
O34 Y1 O35 62.7(5)
O93 Y1 O35 126.1(6)
O40 Y1 W10 126.0(5)
O26 Y1 W10 109.5(4)
O38 Y1 W10 70.7(4)
O39 Y1 W10 147.5(6)
O29 Y1 W10 74.9(4)
O34 Y1 W10 24.0(4)
O93 Y1 W10 94.6(3)
O35 Y1 W10 38.8(3)
O40 Y1 W11 176.7(5)
O26 Y1 W11 80.7(5)
O38 Y1 W11 23.0(4)
O39 Y1 W11 96.6(5)
O29 Y1 W11 107.8(5)
O34 Y1 W11 70.9(6)
O93 Y1 W11 98.1(4)
O35 Y1 W11 39.3(5)
W10 Y1 W11 54.54(5)
O49 Y2 O43 79.3(7)
O49 Y2 O51 70.6(7)
O43 Y2 O51 90.6(6)
O49 Y2 O46 139.1(6)
O43 Y2 O46 78.9(7)
O51 Y2 O46 75.5(7)
O49 Y2 O47 79.9(6)
O43 Y2 O47 125.2(7)
O51 Y2 O47 128.0(6)
O46 Y2 O47 140.5(6)
O49 Y2 O48 125.9(6)
O43 Y2 O48 150.9(7)
O51 Y2 O48 85.8(6)
O46 Y2 O48 72.3(6)
O47 Y2 O48 78.0(6)
O49 Y2 O50 139.0(7)
O43 Y2 O50 84.7(6)
O51 Y2 O50 147.5(8)
O46 Y2 O50 72.1(6)
O47 Y2 O50 79.1(6)
O48 Y2 O50 83.0(6)
O49 Y2 O4W 71.5(7)
O43 Y2 O4W 61.9(7)
O51 Y2 O4W 136.4(8)
O46 Y2 O4W 125.1(7)
O47 Y2 O4W 63.5(6)
O48 Y2 O4W 134.7(6)
O50 Y2 O4W 67.7(8)
O95 Y3 O45 77.0(6)
O95 Y3 O42 99.6(6)
O45 Y3 O42 86.5(7)
O95 Y3 O115 89.1(7)
O45 Y3 O115 73.9(6)
O42 Y3 O115 156.3(6)
O95 Y3 O110 130.5(6)
O45 Y3 O110 142.8(6)
O42 Y3 O110 108.5(8)
O115 Y3 O110 81.3(7)
O95 Y3 O52 150.5(6)
O45 Y3 O52 73.6(6)
O42 Y3 O52 76.2(7)
O115 Y3 O52 85.4(7)
O110 Y3 O52 77.2(6)
O95 Y3 O89 71.0(7)
O45 Y3 O89 138.7(6)
O42 Y3 O89 74.1(6)
O115 Y3 O89 129.5(6)
O110 Y3 O89 78.5(6)
O52 Y3 O89 132.8(8)
O95 Y3 O111 72.8(5)
O45 Y3 O111 124.6(7)
O42 Y3 O111 143.2(6)
O115 Y3 O111 60.4(5)
O110 Y3 O111 60.2(6)
O52 Y3 O111 127.4(5)
O89 Y3 O111 69.4(6)
O156 Y4 O130 74.3(7)
O156 Y4 O142 134.7(8)
O130 Y4 O142 83.6(6)
O156 Y4 O145 85.5(7)
O130 Y4 O145 134.8(8)
O142 Y4 O145 82.8(6)
O156 Y4 O44 133.3(7)
O130 Y4 O44 145.6(8)
O142 Y4 O44 85.1(7)
O145 Y4 O44 75.3(7)
O156 Y4 O3W 69.6(10)
O130 Y4 O3W 105.5(8)
O142 Y4 O3W 155.7(11)
O145 Y4 O3W 104.4(9)
O44 Y4 O3W 74.6(9)
O156 Y4 O13W 121.9(8)
O130 Y4 O13W 73.3(9)
O142 Y4 O13W 87.1(8)
O145 Y4 O13W 148.1(8)
O44 Y4 O13W 73.8(8)
O3W Y4 O13W 74.5(10)
O156 Y4 O141 74.3(7)
O130 Y4 O141 74.3(7)
O142 Y4 O141 61.7(7)
O145 Y4 O141 61.3(6)
O44 Y4 O141 126.9(6)
O3W Y4 O141 142.2(10)
O13W Y4 O141 136.9(7)
O156 Y4 W40 112.0(5)
O130 Y4 W40 79.2(5)
O142 Y4 W40 23.5(6)
O145 Y4 W40 71.5(5)
O44 Y4 W40 101.6(5)
O3W Y4 W40 175.2(7)
O13W Y4 W40 107.6(6)
O141 Y4 W40 38.2(4)
O156 Y4 W41 80.4(5)
O130 Y4 W41 112.6(6)
O142 Y4 W41 72.2(5)
O145 Y4 W41 22.7(5)
O44 Y4 W41 94.5(5)
O3W Y4 W41 121.9(8)
O13W Y4 W41 157.2(6)
O141 Y4 W41 38.7(3)
W40 Y4 W41 54.83(6)
O1 W1 O6 101.3(9)
O1 W1 O4 102.9(7)
O6 W1 O4 91.7(8)
O1 W1 O3 99.1(8)
O6 W1 O3 83.8(9)
O4 W1 O3 158.0(7)
O1 W1 O2 99.4(9)
O6 W1 O2 158.6(8)
O4 W1 O2 88.6(8)
O3 W1 O2 88.0(9)
O1 W1 O5 170.1(10)
O6 W1 O5 88.5(8)
O4 W1 O5 75.6(7)
O3 W1 O5 82.7(7)
O2 W1 O5 70.9(8)
O7 W2 O10 110.6(11)
O7 W2 O6 103.9(10)
O10 W2 O6 77.0(8)
O7 W2 O11 102.6(10)
O10 W2 O11 145.0(10)
O6 W2 O11 84.9(8)
O7 W2 O8 108.3(9)
O10 W2 O8 111.5(7)
O6 W2 O8 140.4(9)
O11 W2 O8 66.0(8)
O7 W2 O9 169.1(10)
O10 W2 O9 65.2(8)
O6 W2 O9 85.3(7)
O11 W2 O9 83.8(8)
O8 W2 O9 66.1(7)
O12 W3 O3 103.2(8)
O12 W3 O11 101.2(11)
O3 W3 O11 87.7(9)
O12 W3 O15 98.3(8)
O3 W3 O15 158.5(7)
O11 W3 O15 89.2(9)
O12 W3 O13 99.6(10)
O3 W3 O13 87.2(9)
O11 W3 O13 159.2(8)
O15 W3 O13 88.2(9)
O12 W3 O14 170.1(9)
O3 W3 O14 83.9(7)
O11 W3 O14 85.9(8)
O15 W3 O14 74.7(7)
O13 W3 O14 73.5(7)
O16 W4 O17 105.6(8)
O16 W4 O18 103.1(10)
O17 W4 O18 82.4(9)
O16 W4 O19 99.7(10)
O17 W4 O19 97.1(9)
O18 W4 O19 156.5(7)
O16 W4 O15 99.0(8)
O17 W4 O15 154.3(7)
O18 W4 O15 84.7(9)
O19 W4 O15 86.2(9)
O16 W4 O14 169.3(8)
O17 W4 O14 84.0(6)
O18 W4 O14 82.6(8)
O19 W4 O14 74.0(7)
O15 W4 O14 72.3(6)
O20 W5 O21 101.9(9)
O20 W5 O22 102.8(10)
O21 W5 O22 86.6(7)
O20 W5 O13 100.1(9)
O21 W5 O13 158.0(10)
O22 W5 O13 89.4(8)
O20 W5 O19 98.6(9)
O21 W5 O19 89.5(7)
O22 W5 O19 158.6(11)
O13 W5 O19 86.4(8)
O20 W5 O14 170.0(7)
O21 W5 O14 84.9(8)
O22 W5 O14 84.8(9)
O13 W5 O14 73.2(8)
O19 W5 O14 73.9(8)
O23 W6 O24 101.9(10)
O23 W6 O2 97.6(10)
O24 W6 O2 159.9(9)
O23 W6 O25 99.9(10)
O24 W6 O25 94.0(8)
O2 W6 O25 86.9(8)
O23 W6 O22 102.8(11)
O24 W6 O22 85.1(7)
O2 W6 O22 86.3(8)
O25 W6 O22 157.0(11)
O23 W6 O5 170.4(10)
O24 W6 O5 85.2(8)
O2 W6 O5 75.9(9)
O25 W6 O5 72.9(8)
O22 W6 O5 84.1(9)
O50 W7 O27 101.9(10)
O50 W7 O26 104.6(8)
O27 W7 O26 92.5(9)
O50 W7 O25 101.0(9)
O27 W7 O25 154.0(7)
O26 W7 O25 93.4(9)
O50 W7 O4 93.7(7)
O27 W7 O4 86.2(8)
O26 W7 O4 161.5(7)
O25 W7 O4 80.2(8)
O50 W7 O5 164.2(7)
O27 W7 O5 86.1(8)
O26 W7 O5 88.5(7)
O25 W7 O5 68.8(8)
O4 W7 O5 73.0(7)
O28 W8 O29 106.5(10)
O28 W8 O10 101.7(10)
O29 W8 O10 149.2(10)
O28 W8 O30 111.7(8)
O29 W8 O30 65.4(7)
O10 W8 O30 114.7(6)
O28 W8 O27 103.2(9)
O29 W8 O27 91.9(8)
O10 W8 O27 69.7(8)
O30 W8 O27 142.3(8)
O28 W8 O9 162.7(10)
O29 W8 O9 89.5(8)
O10 W8 O9 64.4(8)
O30 W8 O9 68.7(6)
O27 W8 O9 82.3(7)
O31 W9 O8 106.9(10)
O31 W9 O18 103.3(10)
O8 W9 O18 67.7(9)
O31 W9 O32 99.9(10)
O8 W9 O32 145.5(9)
O18 W9 O32 85.5(8)
O31 W9 O30 106.3(9)
O8 W9 O30 127.1(7)
O18 W9 O30 139.1(8)
O32 W9 O30 62.2(7)
O31 W9 O9 169.6(11)
O8 W9 O9 72.5(8)
O18 W9 O9 86.2(7)
O32 W9 O9 84.8(7)
O30 W9 O9 67.7(6)
O33 W10 O34 99.8(8)
O33 W10 O32 99.9(10)
O34 W10 O32 98.5(10)
O33 W10 O36 99.8(10)
O34 W10 O36 91.2(10)
O32 W10 O36 156.2(7)
O33 W10 O17 96.9(7)
O34 W10 O17 163.3(7)
O32 W10 O17 76.6(8)
O36 W10 O17 88.0(8)
O33 W10 O35 174.2(10)
O34 W10 O35 82.5(7)
O32 W10 O35 85.0(8)
O36 W10 O35 74.8(8)
O17 W10 O35 81.1(6)
O33 W10 Y1 131.6(6)
O34 W10 Y1 31.9(5)
O32 W10 Y1 93.4(5)
O36 W10 Y1 83.4(5)
O17 W10 Y1 131.6(4)
O35 W10 Y1 50.6(4)
O37 W11 O38 99.4(9)
O37 W11 O24 103.8(9)
O38 W11 O24 92.1(7)
O37 W11 O36 99.2(10)
O38 W11 O36 90.7(7)
O24 W11 O36 156.1(10)
O37 W11 O21 96.3(8)
O38 W11 O21 164.2(10)
O24 W11 O21 82.3(7)
O36 W11 O21 88.7(7)
O37 W11 O35 171.1(7)
O38 W11 O35 79.8(8)
O24 W11 O35 85.1(8)
O36 W11 O35 72.0(9)
O21 W11 O35 85.0(7)
O37 W11 Y1 128.1(6)
O38 W11 Y1 29.2(8)
O24 W11 Y1 89.1(6)
O36 W11 Y1 81.9(7)
O21 W11 Y1 135.4(6)
O35 W11 Y1 50.6(4)
O41 W12 O42 106.7(9)
O41 W12 O40 109.3(10)
O42 W12 O40 110.3(8)
O41 W12 O43 110.5(10)
O42 W12 O43 111.0(8)
O40 W12 O43 109.1(8)
O44 W13 O46 107.0(9)
O44 W13 O39 112.5(10)
O46 W13 O39 105.5(8)
O44 W13 O45 110.0(9)
O46 W13 O45 112.1(9)
O39 W13 O45 109.6(7)
O51 W14 O52 105.1(8)
O51 W14 O54 89.0(10)
O52 W14 O54 102.2(9)
O51 W14 O53 95.3(9)
O52 W14 O53 100.6(9)
O54 W14 O53 154.9(7)
O51 W14 O56 162.2(7)
O52 W14 O56 92.8(7)
O54 W14 O56 87.0(8)
O53 W14 O56 81.4(7)
O51 W14 O55 90.7(6)
O52 W14 O55 163.5(7)
O54 W14 O55 82.6(7)
O53 W14 O55 72.6(7)
O56 W14 O55 71.5(6)
O57 W15 O73 104.8(8)
O57 W15 O56 102.2(7)
O73 W15 O56 91.4(8)
O57 W15 O59 97.1(8)
O73 W15 O59 156.8(7)
O56 W15 O59 91.1(9)
O57 W15 O58 100.6(7)
O73 W15 O58 81.7(8)
O56 W15 O58 157.2(6)
O59 W15 O58 87.1(8)
O57 W15 O55 170.3(9)
O73 W15 O55 83.5(7)
O56 W15 O55 72.2(6)
O59 W15 O55 75.4(7)
O58 W15 O55 85.3(6)
O60 W16 O62 103.4(9)
O60 W16 O53 99.8(8)
O62 W16 O53 93.8(6)
O60 W16 O61 103.0(8)
O62 W16 O61 85.8(6)
O53 W16 O61 156.6(9)
O60 W16 O59 99.4(9)
O62 W16 O59 156.5(9)
O53 W16 O59 87.2(7)
O61 W16 O59 84.2(7)
O60 W16 O55 169.3(7)
O62 W16 O55 84.0(7)
O53 W16 O55 71.8(7)
O61 W16 O55 84.9(7)
O59 W16 O55 74.0(8)
O63 W17 O48 99.3(9)
O63 W17 O62 104.1(8)
O48 W17 O62 96.5(6)
O63 W17 O66 98.5(8)
O48 W17 O66 93.9(7)
O62 W17 O66 153.1(8)
O63 W17 O64 96.0(8)
O48 W17 O64 164.7(9)
O62 W17 O64 80.0(6)
O66 W17 O64 83.5(7)
O63 W17 O65 169.8(7)
O48 W17 O65 85.2(8)
O62 W17 O65 84.4(7)
O66 W17 O65 71.9(7)
O64 W17 O65 79.7(7)
O67 W18 O49 102.2(9)
O67 W18 O54 102.0(9)
O49 W18 O54 88.9(8)
O67 W18 O68 101.4(10)
O49 W18 O68 94.6(8)
O54 W18 O68 155.0(6)
O67 W18 O69 99.2(9)
O49 W18 O69 158.6(7)
O54 W18 O69 88.3(8)
O68 W18 O69 79.4(7)
O67 W18 O70 168.2(10)
O49 W18 O70 88.5(7)
O54 W18 O70 83.0(7)
O68 W18 O70 72.4(7)
O69 W18 O70 70.1(6)
O71 W19 O69 98.8(8)
O71 W19 O72 97.6(10)
O69 W19 O72 86.5(8)
O71 W19 O73 104.7(8)
O69 W19 O73 96.7(8)
O72 W19 O73 156.7(8)
O71 W19 O74 101.6(7)
O69 W19 O74 159.2(7)
O72 W19 O74 86.7(7)
O73 W19 O74 82.1(7)
O71 W19 O70 169.5(8)
O69 W19 O70 75.1(7)
O72 W19 O70 73.8(8)
O73 W19 O70 84.7(7)
O74 W19 O70 84.1(6)
O75 W20 O74 103.8(9)
O75 W20 O76 103.7(8)
O74 W20 O76 90.8(7)
O75 W20 O58 98.9(8)
O74 W20 O58 84.9(7)
O76 W20 O58 157.4(7)
O75 W20 O77 97.4(9)
O74 W20 O77 158.5(7)
O76 W20 O77 87.4(8)
O58 W20 O77 88.5(8)
O75 W20 O78 169.8(8)
O74 W20 O78 85.8(7)
O76 W20 O78 72.3(7)
O58 W20 O78 85.2(7)
O77 W20 O78 73.3(7)
O79 W21 O64 104.5(9)
O79 W21 O61 101.5(8)
O64 W21 O61 88.6(7)
O79 W21 O80 102.8(8)
O64 W21 O80 91.7(8)
O61 W21 O80 154.8(8)
O79 W21 O77 98.5(8)
O64 W21 O77 156.9(8)
O61 W21 O77 84.7(7)
O80 W21 O77 85.3(7)
O79 W21 O78 169.6(8)
O64 W21 O78 84.6(8)
O61 W21 O78 83.5(7)
O80 W21 O78 71.5(8)
O77 W21 O78 72.8(7)
O81 W22 O82 103.0(8)
O81 W22 O80 97.8(9)
O82 W22 O80 91.6(9)
O81 W22 O83 103.4(9)
O82 W22 O83 87.2(8)
O80 W22 O83 158.4(7)
O81 W22 O76 100.2(7)
O82 W22 O76 156.7(8)
O80 W22 O76 83.3(7)
O83 W22 O76 89.2(7)
O81 W22 O78 167.5(7)
O82 W22 O78 85.0(7)
O80 W22 O78 72.1(7)
O83 W22 O78 86.4(7)
O76 W22 O78 71.8(7)
O84 W23 O68 99.3(8)
O84 W23 O83 99.6(8)
O68 W23 O83 161.0(8)
O84 W23 O85 103.9(9)
O68 W23 O85 91.5(8)
O83 W23 O85 85.4(7)
O84 W23 O72 98.2(10)
O68 W23 O72 86.9(7)
O83 W23 O72 88.9(7)
O85 W23 O72 157.8(10)
O84 W23 O70 169.7(8)
O68 W23 O70 73.6(7)
O83 W23 O70 87.5(7)
O85 W23 O70 84.0(7)
O72 W23 O70 74.3(9)
O86 W24 O47 103.7(8)
O86 W24 O85 102.0(10)
O47 W24 O85 95.2(8)
O86 W24 O66 96.6(9)
O47 W24 O66 94.6(8)
O85 W24 O66 156.2(7)
O86 W24 O82 90.3(8)
O47 W24 O82 166.0(7)
O85 W24 O82 80.8(8)
O66 W24 O82 84.5(8)
O86 W24 O65 169.1(8)
O47 W24 O65 83.8(6)
O85 W24 O65 85.0(7)
O66 W24 O65 74.6(7)
O82 W24 O65 82.5(7)
O87 W25 O89 105.5(10)
O87 W25 O90 111.7(12)
O89 W25 O90 68.5(8)
O87 W25 O92 103.9(10)
O89 W25 O92 94.4(9)
O90 W25 O92 143.4(9)
O87 W25 O91 100.6(8)
O89 W25 O91 152.2(9)
O90 W25 O91 110.5(7)
O92 W25 O91 69.7(7)
O87 W25 O88 162.2(9)
O89 W25 O88 89.6(8)
O90 W25 O88 64.9(8)
O92 W25 O88 83.7(7)
O91 W25 O88 66.6(6)
O95 W26 O93 102.5(7)
O95 W26 O92 92.3(9)
O93 W26 O92 101.4(8)
O95 W26 O94 93.9(8)
O93 W26 O94 102.1(8)
O92 W26 O94 153.7(7)
O95 W26 O97 160.5(7)
O93 W26 O97 96.9(7)
O92 W26 O97 83.9(8)
O94 W26 O97 81.7(7)
O95 W26 O96 90.6(6)
O93 W26 O96 165.6(7)
O92 W26 O96 83.7(8)
O94 W26 O96 70.8(7)
O97 W26 O96 70.0(6)
O163 W27 O97 98.7(8)
O163 W27 O101 101.7(9)
O97 W27 O101 90.4(9)
O163 W27 O100 101.6(8)
O97 W27 O100 159.7(7)
O101 W27 O100 86.2(9)
O163 W27 O99 98.3(9)
O97 W27 O99 89.4(8)
O101 W27 O99 159.8(7)
O100 W27 O99 87.0(8)
O163 W27 O96 168.2(8)
O97 W27 O96 73.9(6)
O101 W27 O96 87.8(8)
O100 W27 O96 85.9(6)
O99 W27 O96 72.7(8)
O164 W28 O91 108.4(10)
O164 W28 O103 104.0(10)
O91 W28 O103 144.4(7)
O164 W28 O101 99.4(10)
O91 W28 O101 76.8(8)
O103 W28 O101 83.8(8)
O164 W28 O104 109.8(10)
O91 W28 O104 108.2(7)
O103 W28 O104 73.2(8)
O101 W28 O104 146.3(8)
O164 W28 O88 172.7(11)
O91 W28 O88 67.5(6)
O103 W28 O88 81.7(7)
O101 W28 O88 85.8(7)
O104 W28 O88 67.0(6)
O105 W29 O104 106.0(9)
O105 W29 O107 101.8(9)
O104 W29 O107 149.7(9)
O105 W29 O90 107.8(11)
O104 W29 O90 117.1(7)
O107 W29 O90 63.8(7)
O105 W29 O106 104.4(10)
O104 W29 O106 74.7(7)
O107 W29 O106 87.0(8)
O90 W29 O106 140.0(9)
O105 W29 O88 168.1(10)
O104 W29 O88 71.4(7)
O107 W29 O88 83.6(7)
O90 W29 O88 65.0(8)
O106 W29 O88 86.2(8)
O109 W30 O110 100.7(9)
O109 W30 O112 99.7(10)
O110 W30 O112 96.5(9)
O109 W30 O107 101.1(10)
O110 W30 O107 92.8(8)
O112 W30 O107 155.1(8)
O109 W30 O108 97.0(8)
O110 W30 O108 162.2(7)
O112 W30 O108 82.2(8)
O107 W30 O108 81.9(8)
O109 W30 O111 172.7(10)
O110 W30 O111 81.8(8)
O112 W30 O111 73.1(7)
O107 W30 O111 85.6(7)
O108 W30 O111 80.8(6)
O113 W31 O115 99.3(8)
O113 W31 O116 102.9(9)
O115 W31 O116 95.0(7)
O113 W31 O112 99.4(8)
O115 W31 O112 92.5(7)
O116 W31 O112 154.9(7)
O113 W31 O114 94.1(8)
O115 W31 O114 166.6(8)
O116 W31 O114 80.7(6)
O112 W31 O114 86.5(7)
O113 W31 O111 170.4(7)
O115 W31 O111 82.8(7)
O116 W31 O111 86.1(7)
O112 W31 O111 71.1(6)
O114 W31 O111 84.2(7)
O117 W32 O94 99.4(8)
O117 W32 O116 102.3(8)
O94 W32 O116 94.5(7)
O117 W32 O99 99.2(8)
O94 W32 O99 87.7(7)
O116 W32 O99 157.7(8)
O117 W32 O118 101.0(9)
O94 W32 O118 159.4(9)
O116 W32 O118 84.2(7)
O99 W32 O118 86.0(7)
O117 W32 O96 169.2(7)
O94 W32 O96 72.6(7)
O116 W32 O96 85.8(8)
O99 W32 O96 73.7(7)
O118 W32 O96 86.8(8)
O119 W33 O114 102.5(8)
O119 W33 O120 100.1(8)
O114 W33 O120 157.4(9)
O119 W33 O118 101.1(9)
O114 W33 O118 87.4(7)
O120 W33 O118 89.1(7)
O119 W33 O122 101.8(8)
O114 W33 O122 89.4(7)
O120 W33 O122 85.2(7)
O118 W33 O122 157.1(9)
O119 W33 O121 170.1(6)
O114 W33 O121 84.7(8)
O120 W33 O121 72.8(7)
O118 W33 O121 86.0(8)
O122 W33 O121 71.1(7)
O123 W34 O108 105.3(8)
O123 W34 O106 103.7(10)
O108 W34 O106 89.3(9)
O123 W34 O122 96.2(10)
O108 W34 O122 91.3(9)
O106 W34 O122 159.2(8)
O123 W34 O124 98.0(8)
O108 W34 O124 156.7(7)
O106 W34 O124 84.4(9)
O122 W34 O124 87.0(9)
O123 W34 O121 166.5(10)
O108 W34 O121 83.7(7)
O106 W34 O121 86.2(8)
O122 W34 O121 73.3(7)
O124 W34 O121 73.5(6)
O125 W35 O103 103.1(9)
O125 W35 O100 101.4(8)
O103 W35 O100 85.0(9)
O125 W35 O124 100.4(8)
O103 W35 O124 90.4(9)
O100 W35 O124 158.2(7)
O125 W35 O120 100.2(9)
O103 W35 O120 156.5(7)
O100 W35 O120 87.7(8)
O124 W35 O120 88.2(9)
O125 W35 O121 169.6(8)
O103 W35 O121 85.9(7)
O100 W35 O121 84.5(6)
O124 W35 O121 73.9(6)
O120 W35 O121 71.2(7)
O155 W36 O156 101.9(10)
O155 W36 O127 103.5(9)
O156 W36 O127 90.9(8)
O155 W36 O98 100.2(9)
O156 W36 O98 92.9(8)
O127 W36 O98 154.7(9)
O155 W36 O153 98.9(10)
O156 W36 O153 159.2(9)
O127 W36 O153 84.4(8)
O98 W36 O153 83.2(8)
O155 W36 O150 164.8(9)
O156 W36 O150 90.9(8)
O127 W36 O150 84.1(8)
O98 W36 O150 70.8(7)
O153 W36 O150 68.5(8)
O126 W37 O130 106.8(12)
O126 W37 O127 102.0(9)
O130 W37 O127 94.9(8)
O126 W37 O129 101.4(9)
O130 W37 O129 88.6(8)
O127 W37 O129 154.2(10)
O126 W37 O131 91.8(10)
O130 W37 O131 161.1(10)
O127 W37 O131 84.2(8)
O129 W37 O131 84.4(8)
O126 W37 O128 160.1(9)
O130 W37 O128 91.2(9)
O127 W37 O128 84.4(8)
O129 W37 O128 70.0(8)
O131 W37 O128 69.9(8)
O132 W38 O131 101.7(11)
O132 W38 O134 99.4(10)
O131 W38 O134 90.4(9)
O132 W38 O133 99.2(11)
O131 W38 O133 159.1(9)
O134 W38 O133 86.6(8)
O132 W38 O135 104.0(10)
O131 W38 O135 88.6(10)
O134 W38 O135 156.3(8)
O133 W38 O135 85.9(9)
O132 W38 O128 173.0(10)
O131 W38 O128 73.6(8)
O134 W38 O128 85.9(7)
O133 W38 O128 85.5(8)
O135 W38 O128 71.0(7)
O136 W39 O129 103.4(11)
O136 W39 O135 97.9(10)
O129 W39 O135 88.9(9)
O136 W39 O138 104.0(10)
O129 W39 O138 87.4(10)
O135 W39 O138 158.0(8)
O136 W39 O137 98.0(11)
O129 W39 O137 158.1(8)
O135 W39 O137 84.1(9)
O138 W39 O137 91.4(10)
O136 W39 O128 170.6(8)
O129 W39 O128 72.6(8)
O135 W39 O128 73.8(7)
O138 W39 O128 84.5(7)
O137 W39 O128 85.6(8)
O139 W40 O142 100.0(11)
O139 W40 O140 101.5(8)
O142 W40 O140 96.7(9)
O139 W40 O143 95.4(10)
O142 W40 O143 164.4(8)
O140 W40 O143 83.0(9)
O139 W40 O138 100.6(8)
O142 W40 O138 91.9(10)
O140 W40 O138 154.4(9)
O143 W40 O138 82.4(10)
O139 W40 O141 174.2(8)
O142 W40 O141 82.5(8)
O140 W40 O141 72.9(6)
O143 W40 O141 82.5(8)
O138 W40 O141 84.5(7)
O139 W40 Y4 131.8(9)
O142 W40 Y4 32.1(6)
O140 W40 Y4 85.0(6)
O143 W40 Y4 132.8(5)
O138 W40 Y4 89.7(7)
O141 W40 Y4 50.4(6)
O145 W41 O144 103.8(9)
O145 W41 O140 96.1(9)
O144 W41 O140 100.4(8)
O145 W41 O147 93.6(9)
O144 W41 O147 99.1(9)
O140 W41 O147 155.4(7)
O145 W41 O146 165.2(7)
O144 W41 O146 90.8(9)
O140 W41 O146 83.8(8)
O147 W41 O146 81.1(8)
O145 W41 O141 82.0(8)
O144 W41 O141 171.1(8)
O140 W41 O141 72.0(7)
O147 W41 O141 87.2(7)
O146 W41 O141 83.8(7)
O145 W41 Y4 31.8(5)
O144 W41 Y4 135.2(7)
O140 W41 Y4 84.6(6)
O147 W41 Y4 92.0(6)
O146 W41 Y4 134.0(5)
O141 W41 Y4 50.2(6)
O148 W42 O147 99.5(9)
O148 W42 O98 101.4(10)
O147 W42 O98 92.9(10)
O148 W42 O149 99.0(10)
O147 W42 O149 86.9(9)
O98 W42 O149 159.4(8)
O148 W42 O151 100.9(9)
O147 W42 O151 158.0(8)
O98 W42 O151 91.0(9)
O149 W42 O151 82.0(8)
O148 W42 O150 172.2(7)
O147 W42 O150 87.7(7)
O98 W42 O150 75.0(7)
O149 W42 O150 84.3(7)
O151 W42 O150 72.4(7)
O152 W43 O153 103.2(10)
O152 W43 O151 95.9(10)
O153 W43 O151 90.7(9)
O152 W43 O154 99.9(11)
O153 W43 O154 156.9(9)
O151 W43 O154 85.4(8)
O152 W43 O134 104.4(10)
O153 W43 O134 90.4(9)
O151 W43 O134 158.8(8)
O154 W43 O134 85.4(8)
O152 W43 O150 168.5(8)
O153 W43 O150 73.1(7)
O151 W43 O150 73.5(7)
O154 W43 O150 83.9(8)
O134 W43 O150 86.6(8)
O157 W44 O160 100.1(11)
O157 W44 O154 102.6(11)
O160 W44 O154 157.3(10)
O157 W44 O158 96.0(11)
O160 W44 O158 91.0(9)
O154 W44 O158 87.3(8)
O157 W44 O133 103.6(10)
O160 W44 O133 86.5(9)
O154 W44 O133 87.5(8)
O158 W44 O133 160.4(10)
O157 W44 O159 170.4(9)
O160 W44 O159 75.4(9)
O154 W44 O159 82.2(8)
O158 W44 O159 75.8(8)
O133 W44 O159 84.8(8)
O161 W45 O162 98.9(9)
O161 W45 O143 104.9(10)
O162 W45 O143 91.1(9)
O161 W45 O137 100.7(9)
O162 W45 O137 159.7(8)
O143 W45 O137 89.4(9)
O161 W45 O160 99.5(11)
O162 W45 O160 89.6(9)
O143 W45 O160 155.1(8)
O137 W45 O160 81.6(9)
O161 W45 O159 171.0(11)
O162 W45 O159 76.6(7)
O143 W45 O159 83.1(8)
O137 W45 O159 83.3(7)
O160 W45 O159 72.9(8)
O102 W46 O146 101.5(9)
O102 W46 O149 104.4(9)
O146 W46 O149 89.7(9)
O102 W46 O158 99.6(10)
O146 W46 O158 158.6(8)
O149 W46 O158 88.2(8)
O102 W46 O162 97.0(9)
O146 W46 O162 86.8(9)
O149 W46 O162 158.5(8)
O158 W46 O162 87.3(8)
O102 W46 O159 169.5(8)
O146 W46 O159 83.7(8)
O149 W46 O159 84.6(7)
O158 W46 O159 75.0(8)
O162 W46 O159 74.0(7)
O35 Ge1 O9 111.6(10)
O35 Ge1 O14 114.3(9)
O9 Ge1 O14 107.5(9)
O35 Ge1 O5 110.0(9)
O9 Ge1 O5 109.7(11)
O14 Ge1 O5 103.3(9)
O65 Ge2 O55 113.5(9)
O65 Ge2 O70 112.1(9)
O55 Ge2 O70 104.1(8)
O65 Ge2 O78 108.7(7)
O55 Ge2 O78 110.0(8)
O70 Ge2 O78 108.2(9)
O88 Ge3 O111 113.0(9)
O88 Ge3 O96 106.2(9)
O111 Ge3 O96 111.6(8)
O88 Ge3 O121 107.5(8)
O111 Ge3 O121 110.1(7)
O96 Ge3 O121 108.1(9)
O159 Ge4 O128 107.3(9)
O159 Ge4 O141 111.0(9)
O128 Ge4 O141 110.7(9)
O159 Ge4 O150 107.2(10)
O128 Ge4 O150 107.2(7)
O141 Ge4 O150 113.2(8)
N3 Cu1 N2 99.5(10)
N3 Cu1 N4 83.3(10)
N2 Cu1 N4 174.8(10)
N3 Cu1 N1 169.5(11)
N2 Cu1 N1 83.0(11)
N4 Cu1 N1 95.0(11)
N11 Cu3 N9 171.8(15)
N11 Cu3 N10 96.1(14)
N9 Cu3 N10 87.3(13)
N11 Cu3 N12 83.2(13)
N9 Cu3 N12 93.4(11)
N10 Cu3 N12 178.9(12)
N11 Cu3 O144 95.0(10)
N9 Cu3 O144 92.6(10)
N10 Cu3 O144 87.4(11)
N12 Cu3 O144 93.4(10)
N13 Cu4 N16 94.4(11)
N13 Cu4 N14 84.1(10)
N16 Cu4 N14 178.5(14)
N13 Cu4 N15 171.3(10)
N16 Cu4 N15 86.5(12)
N14 Cu4 N15 95.0(11)
N23 Cu6 N24 86.9(13)
N23 Cu6 N22 86.2(12)
N24 Cu6 N22 165.5(11)
N23 Cu6 N21 178.9(15)
N24 Cu6 N21 94.2(13)
N22 Cu6 N21 92.8(12)
N27 Cu7 N26 85.8(10)
N27 Cu7 N25 170.6(13)
N26 Cu7 N25 93.5(10)
N27 Cu7 N28 97.6(10)
N26 Cu7 N28 167.3(13)
N25 Cu7 N28 85.1(11)
W6 O2 W1 118.6(10)
W3 O3 W1 152.9(12)
W1 O4 W7 119.5(9)
Ge1 O5 W6 127.1(14)
Ge1 O5 W1 123.2(11)
W6 O5 W1 94.3(7)
Ge1 O5 W7 117.0(10)
W6 O5 W7 95.4(7)
W1 O5 W7 91.3(8)
W1 O6 W2 153.9(12)
W9 O8 W2 118.2(9)
Ge1 O9 W8 121.6(10)
Ge1 O9 W9 119.9(10)
W8 O9 W9 94.9(8)
Ge1 O9 W2 125.4(10)
W8 O9 W2 94.9(8)
W9 O9 W2 92.4(8)
W2 O10 W8 129.9(10)
W3 O11 W2 149.9(11)
W5 O13 W3 118.9(9)
Ge1 O14 W3 127.6(11)
Ge1 O14 W5 121.0(10)
W3 O14 W5 94.3(7)
Ge1 O14 W4 119.6(9)
W3 O14 W4 93.9(6)
W5 O14 W4 91.7(7)
W3 O15 W4 119.1(9)
W4 O17 W10 164.6(12)
W4 O18 W9 150.6(11)
W4 O19 W5 120.1(10)
W5 O21 W11 154.5(10)
W5 O22 W6 151.3(10)
W6 O24 W11 153.7(10)
W6 O25 W7 122.6(9)
W7 O26 Y1 162.9(12)
W7 O27 W8 143.5(11)
W8 O29 Y1 157.2(10)
W8 O30 W9 113.4(6)
W10 O32 W9 154.9(10)
W10 O34 Y1 124.1(8)
Ge1 O35 W10 123.3(9)
Ge1 O35 W11 121.6(10)
W10 O35 W11 93.4(7)
Ge1 O35 Y1 127.8(10)
W10 O35 Y1 90.6(5)
W11 O35 Y1 90.1(6)
W10 O36 W11 119.5(11)
W11 O38 Y1 127.9(11)
W13 O39 Y1 151.6(12)
W12 O40 Y1 139.9(9)
W12 O42 Y3 136.8(11)
W12 O43 Y2 150.9(10)
W13 O44 Y4 139.6(9)
W13 O45 Y3 147.7(9)
W13 O46 Y2 148.0(10)
W24 O47 Y2 128.7(8)
W17 O48 Y2 127.4(10)
W18 O49 Y2 159.7(10)
W7 O50 Y2 146.5(9)
W14 O51 Y2 161.6(14)
W14 O52 Y3 151.1(9)
W16 O53 W14 120.6(10)
W14 O54 W18 148.0(10)
Ge2 O55 W14 124.1(8)
Ge2 O55 W16 118.9(8)
W14 O55 W16 94.5(8)
Ge2 O55 W15 124.4(10)
W14 O55 W15 95.2(5)
W16 O55 W15 91.4(6)
W15 O56 W14 121.0(8)
W20 O58 W15 154.9(10)
W15 O59 W16 119.1(10)
W21 O61 W16 149.8(8)
W16 O62 W17 158.3(10)
W21 O64 W17 154.1(9)
Ge2 O65 W24 126.9(11)
Ge2 O65 W17 124.1(9)
W24 O65 W17 95.5(6)
W24 O66 W17 116.4(8)
W23 O68 W18 119.2(10)
W19 O69 W18 119.0(9)
Ge2 O70 W18 120.6(9)
Ge2 O70 W23 120.4(8)
W18 O70 W23 94.4(6)
Ge2 O70 W19 125.5(8)
W18 O70 W19 95.5(6)
W23 O70 W19 92.9(7)
W19 O72 W23 119.1(13)
W15 O73 W19 157.9(8)
W20 O74 W19 152.2(11)
W20 O76 W22 122.2(9)
W20 O77 W21 118.8(8)
Ge2 O78 W21 121.2(12)
Ge2 O78 W22 121.6(10)
W21 O78 W22 94.5(6)
Ge2 O78 W20 123.5(8)
W21 O78 W20 95.1(6)
W22 O78 W20 93.6(7)
W22 O80 W21 121.6(9)
W22 O82 W24 152.5(10)
W23 O83 W22 149.7(10)
W24 O85 W23 156.7(9)
Ge3 O88 W29 121.8(8)
Ge3 O88 W25 119.6(8)
W29 O88 W25 94.2(9)
Ge3 O88 W28 125.9(10)
W29 O88 W28 92.8(7)
W25 O88 W28 94.7(7)
W25 O89 Y3 156.8(11)
W25 O90 W29 123.0(11)
W28 O91 W25 127.1(7)
W26 O92 W25 140.9(9)
W26 O93 Y1 150.0(9)
W32 O94 W26 121.0(9)
W26 O95 Y3 163.3(11)
Ge3 O96 W26 121.5(11)
Ge3 O96 W32 120.1(9)
W26 O96 W32 95.3(7)
Ge3 O96 W27 123.8(9)
W26 O96 W27 95.5(6)
W32 O96 W27 93.4(8)
W27 O97 W26 120.5(8)
W42 O98 W36 120.6(9)
W32 O99 W27 120.2(10)
W27 O100 W35 151.7(13)
W27 O101 W28 150.9(10)
W35 O103 W28 155.9(10)
W29 O104 W28 122.7(8)
W34 O106 W29 148.7(9)
W29 O107 W30 154.6(12)
W34 O108 W30 154.2(11)
W30 O110 Y3 126.7(11)
Ge3 O111 W31 122.9(10)
Ge3 O111 W30 122.9(9)
W31 O111 W30 96.9(5)
Ge3 O111 Y3 123.6(7)
W31 O111 Y3 90.8(5)
W30 O111 Y3 91.2(6)
W30 O112 W31 118.2(7)
W33 O114 W31 153.5(9)
W31 O115 Y3 125.9(8)
W32 O116 W31 156.8(9)
W32 O118 W33 150.1(11)
W33 O120 W35 120.7(10)
Ge3 O121 W33 122.1(8)
Ge3 O121 W34 120.3(10)
W33 O121 W34 94.3(6)
Ge3 O121 W35 123.6(8)
W33 O121 W35 95.3(8)
W34 O121 W35 93.8(5)
W34 O122 W33 121.0(9)
W35 O124 W34 118.7(8)
W36 O127 W37 143.5(10)
Ge4 O128 W39 121.5(8)
Ge4 O128 W37 120.6(9)
W39 O128 W37 95.3(8)
Ge4 O128 W38 124.2(11)
W39 O128 W38 93.2(6)
W37 O128 W38 94.7(6)
W39 O129 W37 122.1(12)
W37 O130 Y4 153.5(12)
W38 O131 W37 121.8(10)
W38 O133 W44 149.4(10)
W38 O134 W43 152.3(10)
W39 O135 W38 122.0(9)
W39 O137 W45 143.8(11)
W39 O138 W40 153.4(15)
W40 O139 Na1 143.3(11)
W40 O140 W41 118.6(8)
Ge4 O141 W40 124.1(9)
Ge4 O141 W41 121.4(10)
W40 O141 W41 95.5(6)
Ge4 O141 Y4 124.6(8)
W40 O141 Y4 91.4(7)
W41 O141 Y4 91.1(6)
W40 O142 Y4 124.4(11)
W45 O143 W40 155.9(11)
W41 O144 Cu3 159.6(12)
W41 O145 Y4 125.5(9)
W46 O146 W41 151.5(9)
W42 O147 W41 155.4(11)
W42 O149 W46 148.5(13)
Ge4 O150 W42 121.3(7)
Ge4 O150 W43 125.2(9)
W42 O150 W43 94.3(7)
Ge4 O150 W36 119.7(11)
W42 O150 W36 93.4(6)
W43 O150 W36 95.4(6)
W43 O151 W42 119.4(11)
W43 O153 W36 122.9(9)
W44 O154 W43 153.0(12)
W36 O156 Y4 160.3(10)
W44 O158 W46 117.4(12)
Ge4 O159 W45 123.1(12)
Ge4 O159 W46 121.8(8)
W45 O159 W46 92.8(6)
Ge4 O159 W44 126.0(8)
W45 O159 W44 92.2(7)
W46 O159 W44 91.9(8)
W44 O160 W45 119.3(11)
W45 O162 W46 116.7(9)
C1 N1 Cu1 102(2)
C1 N1 H1A 111.5
Cu1 N1 H1A 111.5
C1 N1 H1B 111.5
Cu1 N1 H1B 111.5
H1A N1 H1B 109.3
C2 N2 Cu1 116(2)
C2 N2 H2A 108.2
Cu1 N2 H2A 108.2
C2 N2 H2B 108.2
Cu1 N2 H2B 108.2
H2A N2 H2B 107.4
C3 N3 Cu1 107.5(18)
C3 N3 H3A 110.2
Cu1 N3 H3A 110.2
C3 N3 H3B 110.2
Cu1 N3 H3B 110.2
H3A N3 H3B 108.5
C4 N4 Cu1 113.7(17)
C4 N4 H4A 108.8
Cu1 N4 H4A 108.8
C4 N4 H4B 108.8
Cu1 N4 H4B 108.8
H4A N4 H4B 107.7
C9 N9 Cu3 109(2)
C9 N9 H9A 109.8
Cu3 N9 H9A 109.8
C9 N9 H9B 109.8
Cu3 N9 H9B 109.8
H9A N9 H9B 108.3
C10 N10 Cu3 110(2)
C10 N10 H10A 109.8
Cu3 N10 H10A 109.8
C10 N10 H10B 109.8
Cu3 N10 H10B 109.8
H10A N10 H10B 108.2
C11 N11 Cu3 113(2)
C11 N11 H11A 109.0
Cu3 N11 H11A 109.0
C11 N11 H11B 109.0
Cu3 N11 H11B 109.0
H11A N11 H11B 107.8
C12 N12 Cu3 114(2)
C12 N12 H12A 108.7
Cu3 N12 H12A 108.7
C12 N12 H12B 108.7
Cu3 N12 H12B 108.7
H12A N12 H12B 107.6
C13 N13 Cu4 112(2)
C13 N13 H13A 109.1
Cu4 N13 H13A 109.1
C13 N13 H13B 109.1
Cu4 N13 H13B 109.1
H13A N13 H13B 107.9
C14 N14 Cu4 113(2)
C14 N14 H14A 108.9
Cu4 N14 H14A 108.9
C14 N14 H14B 108.9
Cu4 N14 H14B 108.9
H14A N14 H14B 107.8
C15 N15 Cu4 111(2)
C15 N15 H15A 109.4
Cu4 N15 H15A 109.4
C15 N15 H15B 109.4
Cu4 N15 H15B 109.4
H15A N15 H15B 108.0
C16 N16 Cu4 102(2)
C16 N16 H16A 111.3
Cu4 N16 H16A 111.3
C16 N16 H16B 111.3
Cu4 N16 H16B 111.3
H16A N16 H16B 109.2
C24 N24 Cu6 106(2)
C24 N24 H24A 110.6
Cu6 N24 H24A 110.6
C24 N24 H24B 110.6
Cu6 N24 H24B 110.6
H24A N24 H24B 108.7
C21 N21 Cu6 96(2)
C21 N21 H21A 112.5
Cu6 N21 H21A 112.5
C21 N21 H21B 112.5
Cu6 N21 H21B 112.5
H21A N21 H21B 110.0
C22 N22 Cu6 109(2)
C22 N22 H22A 109.9
Cu6 N22 H22A 109.9
C22 N22 H22B 109.9
Cu6 N22 H22B 109.9
H22A N22 H22B 108.3
C23 N23 Cu6 110(2)
C23 N23 H23A 109.7
Cu6 N23 H23A 109.7
C23 N23 H23B 109.7
Cu6 N23 H23B 109.7
H23A N23 H23B 108.2
C28 N28 Cu7 103.4(19)
C28 N28 H28A 111.1
Cu7 N28 H28A 111.1
C28 N28 H28B 111.1
Cu7 N28 H28B 111.1
H28A N28 H28B 109.1
C25 N25 Cu7 110(2)
C25 N25 H25A 109.8
Cu7 N25 H25A 109.8
C25 N25 H25B 109.8
Cu7 N25 H25B 109.8
H25A N25 H25B 108.2
C26 N26 Cu7 105.6(17)
C26 N26 H26A 110.6
Cu7 N26 H26A 110.6
C26 N26 H26B 110.6
Cu7 N26 H26B 110.6
H26A N26 H26B 108.7
C27 N27 Cu7 119.4(19)
C27 N27 H27A 107.5
Cu7 N27 H27A 107.5
C27 N27 H27B 107.5
Cu7 N27 H27B 107.5
H27A N27 H27B 107.0
C2 C1 N1 123(4)
C2 C1 H1C 106.7
N1 C1 H1C 106.7
C2 C1 H1D 106.7
N1 C1 H1D 106.7
H1C C1 H1D 106.6
N2 C2 C1 104(3)
N2 C2 H2C 110.9
C1 C2 H2C 110.9
N2 C2 H2D 110.9
C1 C2 H2D 110.9
H2C C2 H2D 108.9
N3 C3 C4 116(2)
N3 C3 H3C 108.2
C4 C3 H3C 108.2
N3 C3 H3D 108.2
C4 C3 H3D 108.2
H3C C3 H3D 107.4
C3 C4 N4 101(3)
C3 C4 H4C 111.5
N4 C4 H4C 111.5
C3 C4 H4D 111.5
N4 C4 H4D 111.5
H4C C4 H4D 109.3
N9 C9 C10 113(3)
N9 C9 H9C 109.0
C10 C9 H9C 109.0
N9 C9 H9D 109.0
C10 C9 H9D 109.0
H9C C9 H9D 107.8
N10 C10 C9 109(3)
N10 C10 H10C 110.0
C9 C10 H10C 110.0
N10 C10 H10D 110.0
C9 C10 H10D 110.0
H10C C10 H10D 108.4
N11 C11 C12 113(3)
N11 C11 H11C 109.0
C12 C11 H11C 109.0
N11 C11 H11D 109.0
C12 C11 H11D 109.0
H11C C11 H11D 107.8
N12 C12 C11 113(3)
N12 C12 H12C 109.1
C11 C12 H12C 109.1
N12 C12 H12D 109.1
C11 C12 H12D 109.1
H12C C12 H12D 107.8
N13 C13 C14 118(3)
N13 C13 H13C 107.9
C14 C13 H13C 107.9
N13 C13 H13D 107.9
C14 C13 H13D 107.9
H13C C13 H13D 107.2
N14 C14 C13 110(3)
N14 C14 H14C 109.6
C13 C14 H14C 109.6
N14 C14 H14D 109.6
C13 C14 H14D 109.6
H14C C14 H14D 108.1
N15 C15 C16 111(3)
N15 C15 H15C 109.4
C16 C15 H15C 109.4
N15 C15 H15D 109.4
C16 C15 H15D 109.4
H15C C15 H15D 108.0
C15 C16 N16 113(3)
C15 C16 H16C 108.9
N16 C16 H16C 108.9
C15 C16 H16D 108.9
N16 C16 H16D 108.9
H16C C16 H16D 107.7
N21 C21 C24 123(3)
N21 C21 H21C 106.6
C24 C21 H21C 106.6
N21 C21 H21D 106.6
C24 C21 H21D 106.6
H21C C21 H21D 106.5
N22 C22 C23 107(3)
N22 C22 H22C 110.4
C23 C22 H22C 110.4
N22 C22 H22D 110.4
C23 C22 H22D 110.4
H22C C22 H22D 108.6
N23 C23 C22 109(3)
N23 C23 H23C 109.8
C22 C23 H23C 109.8
N23 C23 H23D 109.8
C22 C23 H23D 109.8
H23C C23 H23D 108.2
C21 C24 N24 112(4)
C21 C24 H24C 109.2
N24 C24 H24C 109.2
C21 C24 H24D 109.2
N24 C24 H24D 109.2
H24C C24 H24D 107.9
N25 C25 C28 106(3)
N25 C25 H25C 110.5
C28 C25 H25C 110.5
N25 C25 H25D 110.5
C28 C25 H25D 110.5
H25C C25 H25D 108.7
C27 C26 N26 116(3)
C27 C26 H26C 108.2
N26 C26 H26C 108.2
C27 C26 H26D 108.2
N26 C26 H26D 108.2
H26C C26 H26D 107.4
N27 C27 C26 108(3)
N27 C27 H27C 110.1
C26 C27 H27C 110.1
N27 C27 H27D 110.1
C26 C27 H27D 110.1
H27C C27 H27D 108.4
N28 C28 C25 113(3)
N28 C28 H28C 109.1
C25 C28 H28C 109.1
N28 C28 H28D 109.1
C25 C28 H28D 109.1
H28C C28 H28D 107.8
N20 Cu5 N18 168.2(10)
N20 Cu5 N19 82.9(11)
N18 Cu5 N19 98.7(11)
N20 Cu5 N17 95.4(10)
N18 Cu5 N17 84.1(11)
N19 Cu5 N17 174.1(10)
C17 N17 Cu5 107.5(19)
C17 N17 H17A 110.2
Cu5 N17 H17A 110.2
C17 N17 H17B 110.2
Cu5 N17 H17B 110.2
H17A N17 H17B 108.5
C18 N18 Cu5 115.4(18)
C18 N18 H18A 108.4
Cu5 N18 H18A 108.4
C18 N18 H18B 108.4
Cu5 N18 H18B 108.4
H18A N18 H18B 107.5
C19 N19 Cu5 111(2)
C19 N19 H19A 109.5
Cu5 N19 H19A 109.5
C19 N19 H19B 109.5
Cu5 N19 H19B 109.5
H19A N19 H19B 108.1
C20 N20 Cu5 113.8(18)
C20 N20 H20A 108.8
Cu5 N20 H20A 108.8
C20 N20 H20B 108.8
Cu5 N20 H20B 108.8
H20A N20 H20B 107.7
N17 C17 C18 117(3)
N17 C17 H17C 108.0
C18 C17 H17C 108.0
N17 C17 H17D 108.0
C18 C17 H17D 108.0
H17C C17 H17D 107.2
C17 C18 N18 99(2)
C17 C18 H18C 112.0
N18 C18 H18C 112.0
C17 C18 H18D 112.0
N18 C18 H18D 112.0
H18C C18 H18D 109.7
N19 C19 C20 106(3)
N19 C19 H19C 110.6
C20 C19 H19C 110.6
N19 C19 H19D 110.6
C20 C19 H19D 110.6
H19C C19 H19D 108.7
N20 C20 C19 106(3)
N20 C20 H20C 110.5
C19 C20 H20C 110.5
N20 C20 H20D 110.5
C19 C20 H20D 110.5
H20C C20 H20D 108.6
N8 Cu2 N5 94.0(10)
N8 Cu2 N7 81.5(12)
N5 Cu2 N7 175.4(12)
N8 Cu2 N6 174.6(9)
N5 Cu2 N6 87.1(12)
N7 Cu2 N6 97.3(13)
N8 Cu2 O2W 94.2(9)
N5 Cu2 O2W 86.3(9)
N7 Cu2 O2W 94.8(9)
N6 Cu2 O2W 91.2(9)
C5 N5 Cu2 104(2)
C5 N5 H5A 110.9
Cu2 N5 H5A 110.9
C5 N5 H5B 110.9
Cu2 N5 H5B 110.9
H5A N5 H5B 108.9
C6 N6 Cu2 103(2)
C6 N6 H6A 111.1
Cu2 N6 H6A 111.1
C6 N6 H6B 111.1
Cu2 N6 H6B 111.1
H6A N6 H6B 109.1
C7 N7 Cu2 115(2)
C7 N7 H7A 108.5
Cu2 N7 H7A 108.5
C7 N7 H7B 108.5
Cu2 N7 H7B 108.5
H7A N7 H7B 107.5
C8 N8 Cu2 115.9(18)
C8 N8 H8A 108.3
Cu2 N8 H8A 108.3
C8 N8 H8B 108.3
Cu2 N8 H8B 108.3
H8A N8 H8B 107.4
N5 C5 C6 109(3)
N5 C5 H5C 109.9
C6 C5 H5C 109.9
N5 C5 H5D 109.9
C6 C5 H5D 109.9
H5C C5 H5D 108.3
N6 C6 C5 106(3)
N6 C6 H6C 110.4
C5 C6 H6C 110.4
N6 C6 H6D 110.4
C5 C6 H6D 110.4
H6C C6 H6D 108.6
C8 C7 N7 111(4)
C8 C7 H7C 109.3
N7 C7 H7C 109.3
C8 C7 H7D 109.3
N7 C7 H7D 109.3
H7C C7 H7D 108.0
C7 C8 N8 112(3)
C7 C8 H8C 109.2
N8 C8 H8C 109.2
C7 C8 H8D 109.2
N8 C8 H8D 109.2
H8C C8 H8D 107.9

loop_
_geom_bond_atom_site_label_1
_geom_bond_atom_site_label_2
_geom_bond_distance
_geom_bond_site_symmetry_2
Y1 O40 2.240(19) .
Y1 O26 2.249(17) .
Y1 O38 2.25(2) .
Y1 O39 2.270(17) .
Y1 O29 2.32(2) .
Y1 O34 2.328(17) .
Y1 O93 2.412(15) .
Y1 O35 2.819(16) .
Y1 W10 3.647(3) .
Y1 W11 3.648(4) .
Y2 O49 2.24(2) .
Y2 O43 2.255(15) .
Y2 O51 2.316(15) .
Y2 O46 2.33(2) .
Y2 O47 2.330(16) .
Y2 O48 2.38(2) .
Y2 O50 2.422(17) .
Y2 O4W 2.88(3) .
Y3 O95 2.253(17) .
Y3 O45 2.301(19) .
Y3 O42 2.30(2) .
Y3 O115 2.317(19) .
Y3 O110 2.318(17) .
Y3 O52 2.342(18) .
Y3 O89 2.409(18) .
Y3 O111 2.874(16) .
Y4 O156 2.27(2) .
Y4 O130 2.307(17) .
Y4 O142 2.318(18) .
Y4 O145 2.335(19) .
Y4 O44 2.36(2) .
Y4 O3W 2.43(3) .
Y4 O13W 2.49(3) .
Y4 O141 2.77(2) .
Y4 W40 3.596(3) .
Y4 W41 3.606(4) .
W1 O1 1.749(16) .
W1 O6 1.84(2) .
W1 O4 1.889(15) .
W1 O3 1.984(18) .
W1 O2 1.99(3) .
W1 O5 2.36(2) .
W2 O7 1.77(3) .
W2 O10 1.775(17) .
W2 O6 1.98(2) .
W2 O11 1.98(2) .
W2 O8 2.120(17) .
W2 O9 2.35(2) .
W3 O12 1.704(16) .
W3 O3 1.847(17) .
W3 O11 1.87(2) .
W3 O15 1.943(17) .
W3 O13 2.00(2) .
W3 O14 2.254(16) .
W4 O16 1.736(16) .
W4 O17 1.771(16) .
W4 O18 1.86(2) .
W4 O19 1.93(2) .
W4 O15 1.957(17) .
W4 O14 2.344(16) .
W5 O20 1.65(2) .
W5 O21 1.823(15) .
W5 O22 1.880(17) .
W5 O13 1.91(2) .
W5 O19 1.949(18) .
W5 O14 2.33(2) .
W6 O23 1.65(2) .
W6 O24 1.897(17) .
W6 O2 1.91(2) .
W6 O25 1.922(19) .
W6 O22 1.938(17) .
W6 O5 2.20(3) .
W7 O50 1.712(16) .
W7 O27 1.77(2) .
W7 O26 1.785(18) .
W7 O25 1.94(2) .
W7 O4 2.024(16) .
W7 O5 2.371(19) .
W8 O28 1.78(2) .
W8 O29 1.81(2) .
W8 O10 1.976(17) .
W8 O30 1.994(13) .
W8 O27 2.03(2) .
W8 O9 2.266(19) .
W9 O31 1.72(2) .
W9 O8 1.777(17) .
W9 O18 1.96(2) .
W9 O32 2.00(2) .
W9 O30 2.023(13) .
W9 O9 2.293(19) .
W10 O33 1.668(16) .
W10 O34 1.791(16) .
W10 O32 1.86(2) .
W10 O36 1.87(3) .
W10 O17 2.061(16) .
W10 O35 2.283(16) .
W11 O37 1.67(2) .
W11 O38 1.804(15) .
W11 O24 1.950(16) .
W11 O36 2.00(2) .
W11 O21 2.009(15) .
W11 O35 2.31(2) .
W12 O41 1.70(3) .
W12 O42 1.773(15) .
W12 O40 1.79(2) .
W12 O43 1.797(15) .
W13 O44 1.74(2) .
W13 O46 1.757(18) .
W13 O39 1.771(15) .
W13 O45 1.806(17) .
W14 O51 1.743(15) .
W14 O52 1.793(17) .
W14 O54 1.82(2) .
W14 O53 1.96(2) .
W14 O56 2.055(15) .
W14 O55 2.252(16) .
W15 O57 1.713(15) .
W15 O73 1.84(2) .
W15 O56 1.861(16) .
W15 O59 1.88(2) .
W15 O58 1.923(16) .
W15 O55 2.363(15) .
W16 O60 1.70(3) .
W16 O62 1.881(14) .
W16 O53 1.911(15) .
W16 O61 1.936(15) .
W16 O59 2.013(17) .
W16 O55 2.32(2) .
W17 O63 1.68(2) .
W17 O48 1.745(15) .
W17 O62 1.941(15) .
W17 O66 1.966(19) .
W17 O64 2.111(16) .
W17 O65 2.28(2) .
W18 O67 1.690(19) .
W18 O49 1.809(18) .
W18 O54 1.96(2) .
W18 O68 1.986(19) .
W18 O69 2.146(18) .
W18 O70 2.282(15) .
W19 O71 1.73(2) .
W19 O69 1.802(16) .
W19 O72 1.93(2) .
W19 O73 1.95(2) .
W19 O74 1.978(15) .
W19 O70 2.319(18) .
W20 O75 1.721(18) .
W20 O74 1.873(18) .
W20 O76 1.874(17) .
W20 O58 1.902(18) .
W20 O77 1.91(2) .
W20 O78 2.325(15) .
W21 O79 1.713(19) .
W21 O64 1.777(16) .
W21 O61 1.901(15) .
W21 O80 1.94(2) .
W21 O77 2.022(18) .
W21 O78 2.26(2) .
W22 O81 1.706(17) .
W22 O82 1.839(18) .
W22 O80 1.88(2) .
W22 O83 1.916(18) .
W22 O76 1.962(15) .
W22 O78 2.28(2) .
W23 O84 1.71(2) .
W23 O68 1.905(16) .
W23 O83 1.914(15) .
W23 O85 1.932(18) .
W23 O72 1.943(18) .
W23 O70 2.290(19) .
W24 O86 1.696(16) .
W24 O47 1.783(14) .
W24 O85 1.906(19) .
W24 O66 1.93(2) .
W24 O82 2.071(16) .
W24 O65 2.190(16) .
W25 O87 1.69(3) .
W25 O89 1.707(16) .
W25 O90 1.873(19) .
W25 O92 1.95(2) .
W25 O91 1.983(13) .
W25 O88 2.303(19) .
W26 O95 1.751(15) .
W26 O93 1.757(14) .
W26 O92 1.91(2) .
W26 O94 2.00(2) .
W26 O97 2.088(16) .
W26 O96 2.278(16) .
W27 O163 1.685(18) .
W27 O97 1.817(16) .
W27 O101 1.88(2) .
W27 O100 1.921(16) .
W27 O99 1.948(19) .
W27 O96 2.307(16) .
W28 O164 1.666(18) .
W28 O91 1.841(13) .
W28 O103 1.97(2) .
W28 O101 1.97(2) .
W28 O104 1.981(17) .
W28 O88 2.354(16) .
W29 O105 1.73(2) .
W29 O104 1.827(16) .
W29 O107 1.926(16) .
W29 O90 1.931(18) .
W29 O106 2.02(3) .
W29 O88 2.263(19) .
W30 O109 1.724(19) .
W30 O110 1.783(17) .
W30 O112 1.870(19) .
W30 O107 1.936(19) .
W30 O108 2.127(19) .
W30 O111 2.227(17) .
W31 O113 1.722(18) .
W31 O115 1.772(17) .
W31 O116 1.953(17) .
W31 O112 2.001(18) .
W31 O114 2.029(16) .
W31 O111 2.213(18) .
W32 O117 1.67(2) .
W32 O94 1.876(18) .
W32 O116 1.883(16) .
W32 O99 1.913(15) .
W32 O118 1.913(16) .
W32 O96 2.29(2) .
W33 O119 1.71(2) .
W33 O114 1.825(17) .
W33 O120 1.925(16) .
W33 O118 1.925(16) .
W33 O122 2.008(19) .
W33 O121 2.25(2) .
W34 O123 1.695(17) .
W34 O108 1.776(16) .
W34 O106 1.82(3) .
W34 O122 1.82(2) .
W34 O124 1.971(18) .
W34 O121 2.295(16) .
W35 O125 1.695(17) .
W35 O103 1.84(2) .
W35 O100 1.929(16) .
W35 O124 1.933(19) .
W35 O120 1.95(2) .
W35 O121 2.306(16) .
W36 O155 1.71(2) .
W36 O156 1.78(2) .
W36 O127 1.917(17) .
W36 O98 2.014(19) .
W36 O153 2.06(2) .
W36 O150 2.327(18) .
W37 O126 1.67(2) .
W37 O130 1.780(19) .
W37 O127 1.933(17) .
W37 O129 1.984(19) .
W37 O131 2.09(2) .
W37 O128 2.31(2) .
W38 O132 1.74(2) .
W38 O131 1.82(3) .
W38 O134 1.917(19) .
W38 O133 1.93(2) .
W38 O135 1.946(19) .
W38 O128 2.342(18) .
W39 O136 1.676(18) .
W39 O129 1.88(2) .
W39 O135 1.88(2) .
W39 O138 1.91(2) .
W39 O137 1.92(2) .
W39 O128 2.270(17) .
W40 O139 1.716(18) .
W40 O142 1.74(2) .
W40 O140 1.920(17) .
W40 O143 1.95(2) .
W40 O138 1.957(17) .
W40 O141 2.226(18) .
W41 O145 1.71(2) .
W41 O144 1.732(16) .
W41 O140 1.936(17) .
W41 O147 2.024(19) .
W41 O146 2.07(2) .
W41 O141 2.253(15) .
W42 O148 1.70(2) .
W42 O147 1.81(2) .
W42 O98 1.84(2) .
W42 O149 1.90(2) .
W42 O151 1.98(2) .
W42 O150 2.272(16) .
W43 O152 1.71(2) .
W43 O153 1.82(2) .
W43 O151 1.892(18) .
W43 O154 1.920(19) .
W43 O134 1.920(19) .
W43 O150 2.288(19) .
W44 O157 1.60(3) .
W44 O160 1.83(2) .
W44 O154 1.910(18) .
W44 O158 1.922(19) .
W44 O133 1.93(2) .
W44 O159 2.36(2) .
W45 O161 1.700(19) .
W45 O162 1.91(2) .
W45 O143 1.92(2) .
W45 O137 1.97(2) .
W45 O160 2.06(3) .
W45 O159 2.303(17) .
W46 O102 1.68(2) .
W46 O146 1.82(2) .
W46 O149 1.934(19) .
W46 O158 2.02(2) .
W46 O162 2.03(2) .
W46 O159 2.322(19) .
Ge1 O35 1.687(17) .
Ge1 O9 1.73(2) .
Ge1 O14 1.737(17) .
Ge1 O5 1.739(19) .
Ge2 O65 1.679(16) .
Ge2 O55 1.733(17) .
Ge2 O70 1.750(19) .
Ge2 O78 1.756(15) .
Ge3 O88 1.74(2) .
Ge3 O111 1.750(15) .
Ge3 O96 1.761(18) .
Ge3 O121 1.766(18) .
Ge4 O159 1.69(2) .
Ge4 O128 1.748(17) .
Ge4 O141 1.75(2) .
Ge4 O150 1.754(17) .
Cu1 N3 1.98(3) .
Cu1 N2 2.03(2) .
Cu1 N4 2.07(2) .
Cu1 N1 2.11(3) .
Cu3 N11 1.92(3) .
Cu3 N9 1.94(2) .
Cu3 N10 1.98(4) .
Cu3 N12 2.04(3) .
Cu3 O144 2.330(18) .
Cu4 N13 1.96(3) .
Cu4 N16 2.00(2) .
Cu4 N14 2.01(2) .
Cu4 N15 2.03(3) .
Cu6 N23 1.88(2) .
Cu6 N24 1.95(3) .
Cu6 N22 2.03(3) .
Cu6 N21 2.03(3) .
Cu7 N27 1.93(2) .
Cu7 N26 1.99(2) .
Cu7 N25 2.06(2) .
Cu7 N28 2.07(3) .
O139 Na1 2.504(18) .
O5W O19W 1.82(5) .
O10W O12W 1.52(6) .
O17W Na2 2.30(6) .
O21W O21W 1.34(9) 2_557
N1 C1 1.47(4) .
N1 H1A 0.9000 .
N1 H1B 0.9000 .
N2 C2 1.40(4) .
N2 H2A 0.9000 .
N2 H2B 0.9000 .
N3 C3 1.48(3) .
N3 H3A 0.9000 .
N3 H3B 0.9000 .
N4 C4 1.53(4) .
N4 H4A 0.9000 .
N4 H4B 0.9000 .
N9 C9 1.47(4) .
N9 H9A 0.9000 .
N9 H9B 0.9000 .
N10 C10 1.48(4) .
N10 H10A 0.9000 .
N10 H10B 0.9000 .
N11 C11 1.47(4) .
N11 H11A 0.9000 .
N11 H11B 0.9000 .
N12 C12 1.38(4) .
N12 H12A 0.9000 .
N12 H12B 0.9000 .
N13 C13 1.38(3) .
N13 H13A 0.9000 .
N13 H13B 0.9000 .
N14 C14 1.41(4) .
N14 H14A 0.9000 .
N14 H14B 0.9000 .
N15 C15 1.43(4) .
N15 H15A 0.9000 .
N15 H15B 0.9000 .
N16 C16 1.55(5) .
N16 H16A 0.9000 .
N16 H16B 0.9000 .
N24 C24 1.473(10) .
N24 H24A 0.9000 .
N24 H24B 0.9000 .
N21 C21 1.45(5) .
N21 H21A 0.9000 .
N21 H21B 0.9000 .
N22 C22 1.475(10) .
N22 H22A 0.9000 .
N22 H22B 0.9000 .
N23 C23 1.45(5) .
N23 H23A 0.9000 .
N23 H23B 0.9000 .
N28 C28 1.49(3) .
N28 H28A 0.9000 .
N28 H28B 0.9000 .
N25 C25 1.46(4) .
N25 H25A 0.9000 .
N25 H25B 0.9000 .
N26 C26 1.55(4) .
N26 H26A 0.9000 .
N26 H26B 0.9000 .
N27 C27 1.40(4) .
N27 H27A 0.9000 .
N27 H27B 0.9000 .
C1 C2 1.45(5) .
C1 H1C 0.9700 .
C1 H1D 0.9700 .
C2 H2C 0.9700 .
C2 H2D 0.9700 .
C3 C4 1.493(10) .
C3 H3C 0.9700 .
C3 H3D 0.9700 .
C4 H4C 0.9700 .
C4 H4D 0.9700 .
C9 C10 1.498(10) .
C9 H9C 0.9700 .
C9 H9D 0.9700 .
C10 H10C 0.9700 .
C10 H10D 0.9700 .
C11 C12 1.495(10) .
C11 H11C 0.9700 .
C11 H11D 0.9700 .
C12 H12C 0.9700 .
C12 H12D 0.9700 .
C13 C14 1.498(10) .
C13 H13C 0.9700 .
C13 H13D 0.9700 .
C14 H14C 0.9700 .
C14 H14D 0.9700 .
C15 C16 1.47(4) .
C15 H15C 0.9700 .
C15 H15D 0.9700 .
C16 H16C 0.9700 .
C16 H16D 0.9700 .
C21 C24 1.47(5) .
C21 H21C 0.9700 .
C21 H21D 0.9700 .
C22 C23 1.52(5) .
C22 H22C 0.9700 .
C22 H22D 0.9700 .
C23 H23C 0.9700 .
C23 H23D 0.9700 .
C24 H24C 0.9700 .
C24 H24D 0.9700 .
C25 C28 1.504(10) .
C25 H25C 0.9700 .
C25 H25D 0.9700 .
C26 C27 1.493(10) .
C26 H26C 0.9700 .
C26 H26D 0.9700 .
C27 H27C 0.9700 .
C27 H27D 0.9700 .
C28 H28C 0.9700 .
C28 H28D 0.9700 .
Cu5 N20 1.90(2) .
Cu5 N18 1.97(2) .
Cu5 N19 1.98(3) .
Cu5 N17 2.00(3) .
N17 C17 1.481(10) .
N17 H17A 0.9000 .
N17 H17B 0.9000 .
N18 C18 1.57(4) .
N18 H18A 0.9000 .
N18 H18B 0.9000 .
N19 C19 1.47(4) .
N19 H19A 0.9000 .
N19 H19B 0.9000 .
N20 C20 1.46(4) .
N20 H20A 0.9000 .
N20 H20B 0.9000 .
C17 C18 1.50(4) .
C17 H17C 0.9700 .
C17 H17D 0.9700 .
C18 H18C 0.9700 .
C18 H18D 0.9700 .
C19 C20 1.490(10) .
C19 H19C 0.9700 .
C19 H19D 0.9700 .
C20 H20C 0.9700 .
C20 H20D 0.9700 .
Cu2 N8 1.92(2) .
Cu2 N5 1.99(3) .
Cu2 N7 2.03(3) .
Cu2 N6 2.10(3) .
Cu2 O2W 2.35(2) .
N5 C5 1.477(10) .
N5 H5A 0.9000 .
N5 H5B 0.9000 .
N6 C6 1.47(5) .
N6 H6A 0.9000 .
N6 H6B 0.9000 .
N7 C7 1.47(5) .
N7 H7A 0.9000 .
N7 H7B 0.9000 .
N8 C8 1.53(4) .
N8 H8A 0.9000 .
N8 H8B 0.9000 .
C5 C6 1.52(4) .
C5 H5C 0.9700 .
C5 H5D 0.9700 .
C6 H6C 0.9700 .
C6 H6D 0.9700 .
C7 C8 1.42(4) .
C7 H7C 0.9700 .
C7 H7D 0.9700 .
C8 H8C 0.9700 .
C8 H8D 0.9700 .

loop_
_geom_hbond_atom_site_label_D
_geom_hbond_atom_site_label_H
_geom_hbond_atom_site_label_A
_geom_hbond_distance_DH
_geom_hbond_distance_HA
_geom_hbond_distance_DA
_geom_hbond_angle_DHA
_geom_hbond_site_symmetry_A
N1 H1A O75 0.90 2.36 3.22(4) 158.4 2_566
N1 H1A O58 0.90 2.57 3.24(3) 131.9 2_566
N1 H1B O60 0.90 2.35 3.02(3) 131.3 .
N1 H1B O57 0.90 2.52 3.25(3) 139.1 2_566
N2 H2A O53 0.90 2.42 2.96(4) 119.1 .
N2 H2A O45 0.90 2.60 3.32(3) 138.2 .
N2 H2B O115 0.90 2.28 2.88(3) 124.3 .
N3 H3A O115 0.90 2.28 3.00(3) 136.7 .
N3 H3A O112 0.90 2.35 3.16(3) 149.4 .
N3 H3B O52 0.90 2.30 3.06(3) 142.9 .
N3 H3B O56 0.90 2.51 3.28(4) 143.6 .
N4 H4A O59 0.90 2.31 2.97(3) 130.5 2_566
N4 H4B O77 0.90 2.32 3.19(4) 161.6 2_566
N4 H4B O61 0.90 2.38 2.96(3) 121.9 2_566
N5 H5A O113 0.90 2.60 3.43(3) 154.3 1_545
N5 H5B O119 0.90 2.28 3.10(3) 150.7 1_545
N6 H6B O80 0.90 2.34 3.21(3) 162.3 2_556
N6 H6B O76 0.90 2.53 3.22(3) 134.1 2_556
N7 H7A O79 0.90 2.22 3.09(3) 162.8 2_556
N7 H7B O1 0.90 2.33 3.08(3) 141.0 .
N8 H8A O122 0.90 2.37 3.17(3) 147.4 1_545
N8 H8A O12 0.90 2.42 2.89(3) 113.2 .
N8 H8B O112 0.90 2.19 3.07(3) 166.1 1_545
N9 H9A O11W 0.90 2.19 3.05(3) 158.3 2_567
N9 H9B O158 0.90 2.11 2.97(4) 159.0 2_567
N10 H10B O117 0.90 2.49 3.19(4) 134.7 .
N10 H10B O7W 0.90 2.58 3.32(5) 139.5 .
N11 H11A O117 0.90 2.42 3.22(5) 148.2 .
N12 H12A O162 0.90 1.93 2.79(4) 159.4 2_567
N12 H12B O102 0.90 2.27 3.04(3) 143.2 .
N13 H13A O36 0.90 2.25 3.07(3) 150.4 .
N13 H13B O93 0.90 2.29 3.13(3) 155.7 .
N14 H14A O163 0.90 2.54 3.26(3) 137.6 .
N14 H14B O118 0.90 2.47 3.11(3) 128.2 2_667
N14 H14B O99 0.90 2.59 3.04(3) 111.3 2_667
N14 H14B O100 0.90 2.60 3.42(4) 151.1 2_667
N14 H14B O120 0.90 2.65 3.38(4) 139.4 2_667
N15 H15A O100 0.90 2.24 3.04(3) 147.3 2_667
N15 H15A O125 0.90 2.52 3.26(3) 140.4 2_667
N15 H15B O117 0.90 2.41 3.15(3) 139.1 .
N15 H15B O163 0.90 2.46 3.13(3) 131.8 2_667
N16 H16A O94 0.90 2.38 3.03(3) 128.8 .
N16 H16B O38 0.90 1.91 2.75(4) 154.8 .
N16 H16B O37 0.90 2.52 3.20(3) 133.0 .
N17 H17A O82 0.90 2.37 3.15(3) 144.0 2_556
N17 H17A O86 0.90 2.50 3.20(3) 135.4 2_556
N17 H17B O81 0.90 2.49 3.05(3) 120.7 2_556
N17 H17B O2 0.90 2.61 3.34(3) 139.8 .
N18 H18A O50 0.90 2.18 3.06(3) 165.5 .
N18 H18B O66 0.90 2.27 3.11(3) 155.7 .
N19 H19A O86 0.90 2.32 3.18(3) 159.7 .
N19 H19A O47 0.90 2.56 3.24(3) 132.4 .
N19 H19B O16W 0.90 2.03 2.86(5) 153.4 1_545
N20 H20A O1 0.90 2.03 2.78(3) 139.9 .
N20 H20A O80 0.90 2.59 3.27(3) 133.2 2_556
N20 H20B O66 0.90 2.22 3.09(3) 164.1 2_556
N20 H20B O82 0.90 2.66 3.24(3) 122.6 2_556
N20 H20B O64 0.90 2.63 3.25(3) 126.7 2_556
N21 H21A O16 0.90 2.44 3.04(3) 124.5 1_565
N21 H21B O37 0.90 2.31 3.14(4) 154.4 2_667
N22 H22A O36 0.90 2.23 3.10(3) 161.9 2_667
N22 H22A O21 0.90 2.56 3.18(3) 126.9 2_667
N22 H22B O19 0.90 2.48 3.18(3) 134.4 2_667
N23 H23A O15 0.90 2.30 3.03(3) 138.0 1_565
N23 H23B O119 0.90 2.17 3.00(3) 152.6 .
N24 H24A O122 0.90 2.47 3.24(3) 144.6 .
N24 H24B O15 0.90 2.25 2.97(3) 137.8 1_565
N24 H24B O20W 0.90 2.52 3.16(5) 128.5 1_565
N25 H25A O71 0.90 2.46 3.05(4) 123.3 .
N25 H25B O149 0.90 2.31 3.16(4) 157.4 1_554
N25 H25B O148 0.90 2.66 3.24(4) 123.3 1_554
N26 H26A O148 0.90 2.23 2.98(4) 140.7 1_554
N27 H27A O84 0.90 2.13 2.97(4) 153.4 .
N27 H27B O152 0.90 2.28 3.09(3) 149.7 1_554
N28 H28A O152 0.90 2.61 3.34(4) 138.7 1_554
N28 H28B O74 0.90 2.54 3.27(4) 138.5 .
N28 H28B O76 0.90 2.62 3.36(4) 140.0 .
